data_7101233
loop_
_publ_author_name
D.Matt
D.Armspach
F.Balegroune
B.Bemmerad
P.Clair
L.Toupec

_publ_section_title
;
Sulfur-capped cyclodextrins: a new class of cavitands with extroverted
as well as introverted donor functionalities
;
_journal_issue 25
_journal_name_full 'Chemical Communications'
_journal_paper_doi 10.1039/b603400d
_journal_year 2006
_chemical_formula_sum 'C108 H190 Ag2 B2 F8 O57 S4'
_chemical_formula_weight 2918.20
_chemical_name_systematic
;
?
;
_space_group_IT_number 4
_symmetry_cell_setting monoclinic
_symmetry_space_group_name_Hall 'P 2yb'
_symmetry_space_group_name_H-M 'P 1 21 1'
_atom_sites_solution_hydrogens geom
_atom_sites_solution_primary direct
_atom_sites_solution_secondary difmap
_audit_creation_method SHELXL-97
_cell_angle_alpha 90.00
_cell_angle_beta 102.9940(10)
_cell_angle_gamma 90.00
_cell_formula_units_Z 2
_cell_length_a 16.4968(2)
_cell_length_b 15.7557(2)
_cell_length_c 27.3215(4)
_cell_measurement_temperature 120(1)
_cell_volume 6919.53(16)
_computing_cell_refinement 'HKL Scalepack (Otwinowski & Minor 1997)'
_computing_data_collection 'Nonius (1999)'
_computing_data_reduction 'HKL Denzo and Scalepack (Otwinowski & Minor 1997)'
_computing_molecular_graphics 'PLATON_(Spek, 1998)'
_computing_publication_material 'SHELXL-97 (Sheldrick, 1997)'
_computing_structure_refinement 'SHELXL-97 (Sheldrick, 1997)'
_computing_structure_solution 'SIR-97_(Altomare & al., 1998)'
_diffrn_ambient_temperature 293(2)
_diffrn_detector_area_resol_mean 19.24
_diffrn_measured_fraction_theta_full 0.998
_diffrn_measured_fraction_theta_max 0.998
_diffrn_measurement_device_type Nonius_KappaCCD
_diffrn_measurement_method 'Area detector scans (see text)'
_diffrn_radiation_monochromator graphite
_diffrn_radiation_source 'fine-focus sealed tube'
_diffrn_radiation_type MoK\a
_diffrn_radiation_wavelength 0.71069
_diffrn_reflns_av_R_equivalents 0.0000
_diffrn_reflns_av_sigmaI/netI 0.0587
_diffrn_reflns_limit_h_max 21
_diffrn_reflns_limit_h_min -21
_diffrn_reflns_limit_k_max 20
_diffrn_reflns_limit_k_min -20
_diffrn_reflns_limit_l_max 35
_diffrn_reflns_limit_l_min -35
_diffrn_reflns_number 31473
_diffrn_reflns_theta_full 27.48
_diffrn_reflns_theta_max 27.48
_diffrn_reflns_theta_min 1.50
_exptl_absorpt_coefficient_mu 0.442
_exptl_absorpt_correction_type none
_exptl_crystal_colour colorless
_exptl_crystal_density_diffrn 1.401
_exptl_crystal_density_method 'not measured'
_exptl_crystal_description prism
_exptl_crystal_F_000 3068
_exptl_crystal_size_max 0.24
_exptl_crystal_size_mid 0.22
_exptl_crystal_size_min 0.14
_refine_diff_density_max 1.347
_refine_diff_density_min -0.879
_refine_diff_density_rms 0.074
_refine_ls_abs_structure_details 'Flack H D (1983), Acta Cryst. A39, 876-881'
_refine_ls_abs_structure_Flack -0.030(16)
_refine_ls_extinction_method none
_refine_ls_goodness_of_fit_ref 0.821
_refine_ls_hydrogen_treatment constr
_refine_ls_matrix_type full
_refine_ls_number_parameters 1630
_refine_ls_number_reflns 31473
_refine_ls_number_restraints 1
_refine_ls_restrained_S_all 0.821
_refine_ls_R_factor_all 0.0850
_refine_ls_R_factor_gt 0.0519
_refine_ls_shift/su_max 1.137
_refine_ls_shift/su_mean 0.066
_refine_ls_structure_factor_coef Fsqd
_refine_ls_weighting_details 'calc w=1/[\s^2^(Fo^2^)+(0.1056P)^2^+12.6345P] where P=(Fo^2^+2Fc^2^)/3'
_refine_ls_weighting_scheme calc
_refine_ls_wR_factor_gt 0.1287
_refine_ls_wR_factor_ref 0.1563
_reflns_number_gt 23660
_reflns_number_total 31473
_reflns_threshold_expression >2sigma(I)
_cod_data_source_file b603400d.txt
_cod_depositor_comments
;
The following automatic conversions were performed:
'_symmetry_cell_setting' value 'Monoclinic' changed to 'monoclinic'
according to '/home/saulius/struct/CIF-dictionaries/cif_core.dic'
dictionary named 'cif_core.dic' version 2.4.1 from 2010-06-29.

Automatic conversion script
Id: cif_fix_enum 1527 2010-12-29 10:47:43Z saulius 
;
_cod_original_sg_symbol_H-M P21
_cod_database_code 7101233

loop_
_symmetry_equiv_pos_as_xyz
'x, y, z'
'-x, y+1/2, -z'

loop_
_atom_site_label
_atom_site_type_symbol
_atom_site_fract_x
_atom_site_fract_y
_atom_site_fract_z
_atom_site_U_iso_or_equiv
_atom_site_adp_type
_atom_site_occupancy
_atom_site_symmetry_multiplicity
_atom_site_calc_flag
_atom_site_refinement_flags
O201 O 0.1227(7) 1.5172(6) 0.8835(2) 0.159(3) Uani 1 1 d .
C201 C 0.0698(6) 1.5455(11) 0.7959(4) 0.152(6) Uani 1 1 d .
H20A H 0.0170 1.5378 0.8046 0.228 Uiso 1 1 calc R
H20B H 0.0732 1.5087 0.7685 0.228 Uiso 1 1 calc R
H20C H 0.0751 1.6034 0.7862 0.228 Uiso 1 1 calc R
C202 C 0.1422(7) 1.5234(10) 0.8429(3) 0.114(4) Uani 1 1 d .
C203 C 0.2016(12) 1.5413(8) 0.8389(4) 0.154(6) Uani 1 1 d .
H20D H 0.2346 1.5584 0.8715 0.184 Uiso 1 1 calc R
H20E H 0.1964 1.5900 0.8167 0.184 Uiso 1 1 calc R
C204 C 0.2487(4) 1.4676(5) 0.8171(3) 0.071(2) Uani 1 1 d .
H20F H 0.3060 1.4830 0.8206 0.106 Uiso 1 1 calc R
H20G H 0.2233 1.4591 0.7822 0.106 Uiso 1 1 calc R
H20H H 0.2453 1.4161 0.8353 0.106 Uiso 1 1 calc R
O301 O 0.3464(5) 1.0308(4) 0.61658(18) 0.105(2) Uani 1 1 d .
C301 C 0.2411(6) 1.0149(6) 0.6645(4) 0.116(4) Uani 1 1 d .
H30A H 0.2030 1.0068 0.6327 0.173 Uiso 1 1 calc R
H30B H 0.2260 1.0650 0.6804 0.173 Uiso 1 1 calc R
H30C H 0.2389 0.9666 0.6856 0.173 Uiso 1 1 calc R
C302 C 0.3332(4) 1.0253(4) 0.6560(2) 0.0542(15) Uani 1 1 d .
C303 C 0.3950(4) 1.0403(7) 0.7049(3) 0.083(2) Uani 1 1 d .
H30D H 0.3856 0.9993 0.7296 0.100 Uiso 1 1 calc R
H30E H 0.3864 1.0965 0.7173 0.100 Uiso 1 1 calc R
C304 C 0.4805(6) 1.0330(6) 0.6994(4) 0.106(3) Uani 1 1 d .
H30F H 0.5179 1.0414 0.7315 0.158 Uiso 1 1 calc R
H30G H 0.4909 1.0752 0.6762 0.158 Uiso 1 1 calc R
H30H H 0.4892 0.9776 0.6870 0.158 Uiso 1 1 calc R
O401 O 0.1313(4) 1.4878(3) 0.6931(2) 0.0776(14) Uani 1 1 d .
H40E H 0.0995 1.5104 0.6544 0.050 Uiso 1 1 d .
H40F H 0.1613 1.4386 0.7055 0.050 Uiso 1 1 d .
O402 O 0.6808(2) 1.6777(2) 0.92297(14) 0.0437(8) Uani 1 1 d .
H40A H 0.7083 1.6373 0.9470 0.050 Uiso 1 1 d .
H40B H 0.6296 1.6567 0.8974 0.050 Uiso 1 1 d .
O403 O 0.2095(2) 1.6260(3) 0.45536(15) 0.0552(11) Uani 1 1 d .
H40C H 0.1667 1.6131 0.4311 0.050 Uiso 1 1 d .
H40D H 0.2085 1.6115 0.4895 0.050 Uiso 1 1 d .
B1 B 0.2876(3) 1.9959(4) 0.9882(2) 0.0358(12) Uani 1 1 d .
F1 F 0.2465(2) 2.0143(3) 1.02590(14) 0.0696(11) Uani 1 1 d .
F2 F 0.2308(2) 1.9999(2) 0.94185(12) 0.0506(8) Uani 1 1 d .
F3 F 0.32262(19) 1.91642(19) 0.99554(12) 0.0459(7) Uani 1 1 d .
F4 F 0.34890(19) 2.0563(2) 0.99002(14) 0.0551(9) Uani 1 1 d .
B2 B 0.1644(4) 1.5056(4) 0.5615(2) 0.0437(15) Uani 1 1 d .
F5 F 0.1451(2) 1.58516(19) 0.54075(12) 0.0469(8) Uani 1 1 d .
F6 F 0.2314(2) 1.5091(2) 0.60144(13) 0.0600(10) Uani 1 1 d .
F7 F 0.0956(3) 1.4756(3) 0.57801(18) 0.0846(13) Uani 1 1 d .
F8 F 0.1768(3) 1.4494(2) 0.52563(14) 0.0710(12) Uani 1 1 d .
Ag1 Ag 0.17373(2) 1.52865(2) 0.971438(14) 0.03789(10) Uani 1 1 d .
S1 S 0.13819(7) 1.67299(7) 0.99668(4) 0.0277(2) Uani 1 1 d .
S2 S 0.21711(7) 1.39233(7) 1.01404(4) 0.0274(2) Uani 1 1 d .
O1 O -0.10869(17) 1.5405(2) 0.87169(11) 0.0292(6) Uani 1 1 d .
O2 O -0.2208(2) 1.6341(2) 0.79850(13) 0.0373(8) Uani 1 1 d .
O3 O -0.1220(2) 1.7765(2) 0.79251(13) 0.0395(8) Uani 1 1 d .
O5 O -0.09260(18) 1.6567(2) 0.92677(12) 0.0294(7) Uani 1 1 d .
O11 O 0.03831(18) 1.76486(19) 0.85192(12) 0.0280(6) Uani 1 1 d .
O12 O 0.0968(2) 1.8720(3) 0.78529(14) 0.0443(9) Uani 1 1 d .
O13 O 0.2721(2) 1.8642(2) 0.82181(13) 0.0383(8) Uani 1 1 d .
O15 O 0.1225(2) 1.8330(2) 0.91983(12) 0.0305(7) Uani 1 1 d .
O21 O 0.31819(18) 1.7416(2) 0.90019(12) 0.0291(7) Uani 1 1 d .
O22 O 0.4599(2) 1.7777(2) 0.86081(13) 0.0376(8) Uani 1 1 d .
O23 O 0.52152(19) 1.6133(2) 0.86994(13) 0.0354(7) Uani 1 1 d .
O25 O 0.4058(2) 1.7085(2) 0.97767(12) 0.0310(7) Uani 1 1 d .
O26 O 0.3325(2) 1.5900(3) 1.03774(13) 0.0420(8) Uani 1 1 d .
O31 O 0.43657(18) 1.4997(2) 0.92200(12) 0.0301(7) Uani 1 1 d .
O32 O 0.5305(2) 1.3888(2) 0.87470(14) 0.0389(8) Uani 1 1 d .
O33 O 0.4417(2) 1.2284(2) 0.87677(13) 0.0354(7) Uani 1 1 d .
O35 O 0.43605(19) 1.3975(2) 0.98408(12) 0.0297(7) Uani 1 1 d .
O41 O 0.28538(19) 1.26619(19) 0.89477(12) 0.0280(7) Uani 1 1 d .
O42 O 0.2083(2) 1.1469(2) 0.82273(13) 0.0374(8) Uani 1 1 d .
O43 O 0.0362(2) 1.1531(2) 0.82952(12) 0.0365(8) Uani 1 1 d .
O45 O 0.21166(19) 1.21385(19) 0.95146(12) 0.0287(7) Uani 1 1 d .
O51 O 0.00857(18) 1.2967(2) 0.88569(11) 0.0270(7) Uani 1 1 d .
O52 O -0.1467(2) 1.2561(2) 0.81928(13) 0.0386(8) Uani 1 1 d .
O53 O -0.2141(2) 1.4203(2) 0.81142(13) 0.0379(8) Uani 1 1 d .
O55 O -0.06394(19) 1.3432(2) 0.94522(12) 0.0286(7) Uani 1 1 d .
O56 O 0.0283(2) 1.4691(2) 1.01360(13) 0.0412(8) Uani 1 1 d .
C1 C -0.1472(3) 1.6127(3) 0.88660(19) 0.0298(10) Uani 1 1 d .
H1 H -0.1972 1.5952 0.8977 0.036 Uiso 1 1 calc R
C2 C -0.1721(3) 1.6733(3) 0.84245(18) 0.0305(10) Uani 1 1 d .
H2 H -0.2041 1.7201 0.8523 0.037 Uiso 1 1 calc R
C3 C -0.0962(3) 1.7094(3) 0.82758(17) 0.0312(10) Uani 1 1 d .
H3 H -0.0701 1.6647 0.8114 0.037 Uiso 1 1 calc R
C4 C -0.0320(3) 1.7443(3) 0.87245(17) 0.0283(9) Uani 1 1 d .
H4 H -0.0538 1.7966 0.8842 0.034 Uiso 1 1 calc R
C5 C -0.0134(3) 1.6799(3) 0.91599(16) 0.0271(9) Uani 1 1 d .
H5 H 0.0143 1.6296 0.9063 0.033 Uiso 1 1 calc R
C6 C 0.0339(3) 1.7129(3) 0.96796(16) 0.0278(9) Uani 1 1 d .
H6A H -0.0010 1.7019 0.9915 0.033 Uiso 1 1 calc R
H6B H 0.0382 1.7740 0.9653 0.033 Uiso 1 1 calc R
C7 C -0.3023(3) 1.6090(4) 0.8038(2) 0.0422(12) Uani 1 1 d .
H7A H -0.3319 1.5829 0.7733 0.063 Uiso 1 1 calc R
H7B H -0.3323 1.6582 0.8108 0.063 Uiso 1 1 calc R
H7C H -0.2971 1.5693 0.8310 0.063 Uiso 1 1 calc R
C8 C -0.0956(4) 1.7667(4) 0.7469(2) 0.0533(15) Uani 1 1 d .
H8A H -0.1150 1.8140 0.7252 0.080 Uiso 1 1 calc R
H8B H -0.1180 1.7150 0.7308 0.080 Uiso 1 1 calc R
H8C H -0.0360 1.7646 0.7539 0.080 Uiso 1 1 calc R
C11 C 0.0775(3) 1.8416(3) 0.86937(18) 0.0293(10) Uani 1 1 d .
H11 H 0.0343 1.8847 0.8684 0.035 Uiso 1 1 calc R
C12 C 0.1350(3) 1.8722(3) 0.83708(18) 0.0337(11) Uani 1 1 d .
H12 H 0.1510 1.9308 0.8468 0.040 Uiso 1 1 calc R
C13 C 0.2145(3) 1.8197(3) 0.84380(18) 0.0305(10) Uani 1 1 d .
H13 H 0.2014 1.7652 0.8266 0.037 Uiso 1 1 calc R
C14 C 0.2537(3) 1.8034(3) 0.89905(17) 0.0279(10) Uani 1 1 d .
H14 H 0.2772 1.8560 0.9155 0.033 Uiso 1 1 calc R
C15 C 0.1863(3) 1.7689(3) 0.92387(17) 0.0295(9) Uani 1 1 d .
H15 H 0.1617 1.7184 0.9055 0.035 Uiso 1 1 calc R
C16 C 0.2110(3) 1.7476(3) 0.97915(17) 0.0299(10) Uani 1 1 d .
H16A H 0.2125 1.7992 0.9987 0.036 Uiso 1 1 calc R
H16B H 0.2664 1.7231 0.9867 0.036 Uiso 1 1 calc R
C17 C 0.0412(5) 1.9412(5) 0.7710(3) 0.082(2) Uani 1 1 d .
H17A H 0.0166 1.9378 0.7357 0.124 Uiso 1 1 calc R
H17B H 0.0712 1.9937 0.7781 0.124 Uiso 1 1 calc R
H17C H -0.0018 1.9389 0.7895 0.124 Uiso 1 1 calc R
C18 C 0.2913(3) 1.8227(4) 0.7798(2) 0.0511(15) Uani 1 1 d .
H18A H 0.3305 1.8563 0.7669 0.077 Uiso 1 1 calc R
H18B H 0.2414 1.8157 0.7541 0.077 Uiso 1 1 calc R
H18C H 0.3151 1.7681 0.7898 0.077 Uiso 1 1 calc R
C21 C 0.3954(3) 1.7572(3) 0.93301(18) 0.0306(10) Uani 1 1 d .
H21 H 0.4002 1.8177 0.9415 0.037 Uiso 1 1 calc R
C22 C 0.4641(3) 1.7321(3) 0.90606(18) 0.0298(10) Uani 1 1 d .
H22 H 0.5185 1.7420 0.9286 0.036 Uiso 1 1 calc R
C23 C 0.4559(3) 1.6387(3) 0.89287(18) 0.0301(10) Uani 1 1 d .
H23 H 0.4026 1.6294 0.8691 0.036 Uiso 1 1 calc R
C24 C 0.4587(3) 1.5844(3) 0.93972(19) 0.0298(10) Uani 1 1 d .
H24 H 0.5153 1.5845 0.9607 0.036 Uiso 1 1 calc R
C25 C 0.3981(3) 1.6179(3) 0.97006(18) 0.0302(10) Uani 1 1 d .
H25 H 0.3412 1.6053 0.9516 0.036 Uiso 1 1 calc R
C26 C 0.4101(3) 1.5824(3) 1.02277(18) 0.0342(10) Uani 1 1 d .
H26A H 0.4268 1.5234 1.0233 0.041 Uiso 1 1 calc R
H26B H 0.4531 1.6139 1.0457 0.041 Uiso 1 1 calc R
C27 C 0.4807(5) 1.8643(4) 0.8681(3) 0.0635(19) Uani 1 1 d .
H27A H 0.4767 1.8911 0.8361 0.095 Uiso 1 1 calc R
H27B H 0.5366 1.8695 0.8877 0.095 Uiso 1 1 calc R
H27C H 0.4431 1.8912 0.8854 0.095 Uiso 1 1 calc R
C28 C 0.4928(3) 1.5821(4) 0.8204(2) 0.0477(13) Uani 1 1 d .
H28A H 0.5395 1.5660 0.8069 0.072 Uiso 1 1 calc R
H28B H 0.4615 1.6255 0.7998 0.072 Uiso 1 1 calc R
H28C H 0.4578 1.5335 0.8210 0.072 Uiso 1 1 calc R
C29 C 0.3404(5) 1.5718(5) 1.0890(2) 0.0630(18) Uani 1 1 d .
H29A H 0.2872 1.5776 1.0973 0.094 Uiso 1 1 calc R
H29B H 0.3792 1.6107 1.1088 0.094 Uiso 1 1 calc R
H29C H 0.3602 1.5148 1.0957 0.094 Uiso 1 1 calc R
C31 C 0.4800(3) 1.4327(3) 0.95001(18) 0.0309(10) Uani 1 1 d .
H31 H 0.5334 1.4544 0.9692 0.037 Uiso 1 1 calc R
C32 C 0.4972(3) 1.3602(3) 0.91596(19) 0.0318(10) Uani 1 1 d .
H32 H 0.5375 1.3213 0.9364 0.038 Uiso 1 1 calc R
C33 C 0.4198(3) 1.3101(3) 0.89250(18) 0.0273(9) Uani 1 1 d .
H33 H 0.3885 1.3410 0.8632 0.033 Uiso 1 1 calc R
C34 C 0.3627(3) 1.2919(3) 0.92791(17) 0.0277(9) Uani 1 1 d .
H34 H 0.3852 1.2438 0.9495 0.033 Uiso 1 1 calc R
C35 C 0.3519(3) 1.3679(3) 0.96145(17) 0.0274(9) Uani 1 1 d .
H35 H 0.3196 1.4130 0.9413 0.033 Uiso 1 1 calc R
C36 C 0.3167(3) 1.3483(3) 1.00802(17) 0.0301(10) Uani 1 1 d .
H36A H 0.3581 1.3664 1.0373 0.036 Uiso 1 1 calc R
H36B H 0.3125 1.2870 1.0102 0.036 Uiso 1 1 calc R
C37 C 0.6150(3) 1.4107(5) 0.8869(2) 0.0577(17) Uani 1 1 d .
H37A H 0.6318 1.4287 0.8571 0.087 Uiso 1 1 calc R
H37B H 0.6473 1.3623 0.9010 0.087 Uiso 1 1 calc R
H37C H 0.6237 1.4560 0.9110 0.087 Uiso 1 1 calc R
C38 C 0.4495(4) 1.2228(4) 0.8267(2) 0.0511(14) Uani 1 1 d .
H38A H 0.4645 1.1658 0.8199 0.077 Uiso 1 1 calc R
H38B H 0.4919 1.2612 0.8215 0.077 Uiso 1 1 calc R
H38C H 0.3975 1.2374 0.8046 0.077 Uiso 1 1 calc R
C41 C 0.2492(3) 1.1935(3) 0.91084(17) 0.0280(9) Uani 1 1 d .
H41 H 0.2928 1.1510 0.9222 0.034 Uiso 1 1 calc R
C42 C 0.1826(3) 1.1553(3) 0.86872(17) 0.0309(10) Uani 1 1 d .
H42 H 0.1699 1.0984 0.8794 0.037 Uiso 1 1 calc R
C43 C 0.1016(3) 1.2054(3) 0.85684(18) 0.0302(10) Uani 1 1 d .
H43 H 0.1085 1.2542 0.8359 0.036 Uiso 1 1 calc R
C44 C 0.0748(3) 1.2374(3) 0.90344(17) 0.0271(9) Uani 1 1 d .
H44 H 0.0545 1.1899 0.9206 0.033 Uiso 1 1 calc R
C45 C 0.1500(3) 1.2787(3) 0.93846(16) 0.0260(9) Uani 1 1 d .
H45 H 0.1716 1.3240 0.9203 0.031 Uiso 1 1 calc R
C46 C 0.1387(3) 1.3130(3) 0.98810(17) 0.0282(9) Uani 1 1 d .
H46A H 0.1420 1.2666 1.0118 0.034 Uiso 1 1 calc R
H46B H 0.0839 1.3383 0.9834 0.034 Uiso 1 1 calc R
C47 C 0.2731(3) 1.0857(4) 0.8252(2) 0.0484(14) Uani 1 1 d .
H47A H 0.2883 1.0828 0.7933 0.073 Uiso 1 1 calc R
H47B H 0.2538 1.0310 0.8332 0.073 Uiso 1 1 calc R
H47C H 0.3206 1.1020 0.8507 0.073 Uiso 1 1 calc R
C48 C 0.0089(3) 1.1739(4) 0.77869(19) 0.0464(13) Uani 1 1 d .
H48A H -0.0347 1.1357 0.7632 0.070 Uiso 1 1 calc R
H48B H 0.0545 1.1691 0.7623 0.070 Uiso 1 1 calc R
H48C H -0.0117 1.2311 0.7757 0.070 Uiso 1 1 calc R
C51 C -0.0630(3) 1.2881(3) 0.90423(17) 0.0300(10) Uani 1 1 d .
H51 H -0.0669 1.2293 0.9152 0.036 Uiso 1 1 calc R
C52 C -0.1401(3) 1.3083(3) 0.86207(18) 0.0324(10) Uani 1 1 d .
H52 H -0.1900 1.3002 0.8754 0.039 Uiso 1 1 calc R
C53 C -0.1372(3) 1.3992(3) 0.84607(18) 0.0322(10) Uani 1 1 d .
H53 H -0.0908 1.4069 0.8295 0.039 Uiso 1 1 calc R
C54 C -0.1270(3) 1.4595(3) 0.89030(17) 0.0273(9) Uani 1 1 d .
H54 H -0.1791 1.4627 0.9018 0.033 Uiso 1 1 calc R
C55 C -0.0557(3) 1.4317(3) 0.93376(17) 0.0276(9) Uani 1 1 d .
H55 H -0.0027 1.4403 0.9240 0.033 Uiso 1 1 calc R
C56 C -0.0534(3) 1.4783(3) 0.98264(17) 0.0299(10) Uani 1 1 d .
H56A H -0.0662 1.5378 0.9761 0.036 Uiso 1 1 calc R
H56B H -0.0942 1.4544 0.9993 0.036 Uiso 1 1 calc R
C57 C -0.1722(4) 1.1722(4) 0.8258(2) 0.0506(14) Uani 1 1 d .
H57A H -0.1754 1.1408 0.7953 0.076 Uiso 1 1 calc R
H57B H -0.2258 1.1730 0.8339 0.076 Uiso 1 1 calc R
H57C H -0.1326 1.1457 0.8526 0.076 Uiso 1 1 calc R
C58 C -0.2053(4) 1.4312(4) 0.7611(2) 0.0547(15) Uani 1 1 d .
H58A H -0.2584 1.4451 0.7398 0.082 Uiso 1 1 calc R
H58B H -0.1850 1.3796 0.7495 0.082 Uiso 1 1 calc R
H58C H -0.1666 1.4763 0.7599 0.082 Uiso 1 1 calc R
C59 C 0.0361(3) 1.5088(3) 1.06061(18) 0.0412(12) Uani 1 1 d .
H59A H 0.0918 1.5013 1.0802 0.062 Uiso 1 1 calc R
H59B H -0.0025 1.4838 1.0780 0.062 Uiso 1 1 calc R
H59C H 0.0244 1.5683 1.0558 0.062 Uiso 1 1 calc R
Ag2 Ag 0.31958(2) 1.03818(2) 0.525054(14) 0.03515(9) Uani 1 1 d .
S101 S 0.34096(7) 1.18729(7) 0.50097(4) 0.0279(2) Uani 1 1 d .
S102 S 0.30247(7) 0.89411(7) 0.48816(4) 0.0286(2) Uani 1 1 d .
O101 O 0.62361(19) 1.0844(2) 0.62255(13) 0.0304(7) Uani 1 1 d .
O102 O 0.73082(19) 1.2049(2) 0.68217(13) 0.0406(8) Uani 1 1 d .
O103 O 0.6022(2) 1.3152(2) 0.69646(13) 0.0387(8) Uani 1 1 d .
O105 O 0.57568(19) 1.1908(2) 0.56299(12) 0.0305(7) Uani 1 1 d .
O111 O 0.44350(18) 1.26754(19) 0.64675(12) 0.0271(6) Uani 1 1 d .
O112 O 0.37902(19) 1.3412(2) 0.72343(13) 0.0348(7) Uani 1 1 d .
O113 O 0.2040(2) 1.3222(2) 0.68981(13) 0.0357(8) Uani 1 1 d .
O115 O 0.34613(18) 1.33720(19) 0.58623(12) 0.0285(7) Uani 1 1 d .
O121 O 0.16002(17) 1.22082(19) 0.60154(11) 0.0269(6) Uani 1 1 d .
O122 O 0.0107(2) 1.2397(2) 0.63643(13) 0.0346(7) Uani 1 1 d .
O123 O -0.05834(19) 1.0782(2) 0.60770(12) 0.0318(7) Uani 1 1 d .
O125 O 0.07996(19) 1.1937(2) 0.52055(12) 0.0285(7) Uani 1 1 d .
O126 O 0.1659(2) 1.0895(2) 0.45921(13) 0.0393(8) Uani 1 1 d .
O131 O 0.05923(18) 0.97782(19) 0.56870(12) 0.0263(7) Uani 1 1 d .
O132 O -0.03376(18) 0.8596(2) 0.60998(13) 0.0323(7) Uani 1 1 d .
O133 O 0.0917(2) 0.7272(2) 0.63150(13) 0.0366(8) Uani 1 1 d .
O135 O 0.08108(18) 0.8767(2) 0.51062(12) 0.0286(7) Uani 1 1 d .
O141 O 0.24251(18) 0.7868(2) 0.61352(12) 0.0276(7) Uani 1 1 d .
O142 O 0.3315(2) 0.7010(2) 0.69903(13) 0.0361(8) Uani 1 1 d .
O143 O 0.5011(2) 0.7257(2) 0.69668(13) 0.0390(8) Uani 1 1 d .
O145 O 0.32831(19) 0.73017(19) 0.56563(12) 0.0283(7) Uani 1 1 d .
O151 O 0.52256(18) 0.8415(2) 0.62134(12) 0.0278(7) Uani 1 1 d .
O152 O 0.6858(2) 0.8097(2) 0.68140(13) 0.0347(7) Uani 1 1 d .
O153 O 0.7548(2) 0.9731(2) 0.67391(13) 0.0374(8) Uani 1 1 d .
O155 O 0.5833(2) 0.8805(2) 0.55534(12) 0.0300(7) Uani 1 1 d .
O156 O 0.4831(3) 0.9941(3) 0.48373(14) 0.0537(11) Uani 1 1 d .
C101 C 0.6437(3) 1.1604(3) 0.60124(18) 0.0297(10) Uani 1 1 d .
H101 H 0.6924 1.1514 0.5869 0.036 Uiso 1 1 calc R
C102 C 0.6635(3) 1.2277(3) 0.64192(19) 0.0328(10) Uani 1 1 d .
H102 H 0.6779 1.2804 0.6269 0.039 Uiso 1 1 calc R
C103 C 0.5890(3) 1.2440(3) 0.66366(18) 0.0313(10) Uani 1 1 d .
H103 H 0.5775 1.1937 0.6821 0.038 Uiso 1 1 calc R
C104 C 0.5117(3) 1.2660(3) 0.62227(18) 0.0281(10) Uani 1 1 d .
H104 H 0.5189 1.3230 0.6095 0.034 Uiso 1 1 calc R
C105 C 0.4977(3) 1.2027(3) 0.57799(17) 0.0277(9) Uani 1 1 d .
H105 H 0.4768 1.1484 0.5876 0.033 Uiso 1 1 calc R
C106 C 0.4420(3) 1.2354(3) 0.52765(17) 0.0298(10) Uani 1 1 d .
H10A H 0.4748 1.2312 0.5024 0.036 Uiso 1 1 calc R
H10B H 0.4323 1.2953 0.5321 0.036 Uiso 1 1 calc R
C107 C 0.8094(3) 1.2184(5) 0.6710(2) 0.0651(19) Uani 1 1 d .
H10C H 0.8524 1.2018 0.6992 0.098 Uiso 1 1 calc R
H10D H 0.8156 1.2774 0.6639 0.098 Uiso 1 1 calc R
H10E H 0.8136 1.1852 0.6422 0.098 Uiso 1 1 calc R
C108 C 0.6212(4) 1.2925(5) 0.7485(2) 0.0543(15) Uani 1 1 d .
H10F H 0.6295 1.3430 0.7686 0.081 Uiso 1 1 calc R
H10G H 0.6710 1.2588 0.7559 0.081 Uiso 1 1 calc R
H10H H 0.5760 1.2604 0.7559 0.081 Uiso 1 1 calc R
C111 C 0.3944(3) 1.3404(3) 0.63588(17) 0.0271(9) Uani 1 1 d .
H111 H 0.4313 1.3897 0.6388 0.033 Uiso 1 1 calc R
C112 C 0.3368(3) 1.3523(3) 0.67251(18) 0.0315(10) Uani 1 1 d .
H112 H 0.3155 1.4105 0.6687 0.038 Uiso 1 1 calc R
C113 C 0.2621(3) 1.2923(3) 0.66276(17) 0.0287(9) Uani 1 1 d .
H113 H 0.2809 1.2356 0.6750 0.034 Uiso 1 1 calc R
C114 C 0.2211(3) 1.2866(3) 0.60679(17) 0.0248(9) Uani 1 1 d .
H114 H 0.1947 1.3408 0.5948 0.030 Uiso 1 1 calc R
C115 C 0.2897(3) 1.2658(3) 0.57936(17) 0.0257(9) Uani 1 1 d .
H115 H 0.3199 1.2155 0.5949 0.031 Uiso 1 1 calc R
C116 C 0.2656(3) 1.2529(3) 0.52298(16) 0.0274(9) Uani 1 1 d .
H11A H 0.2616 1.3077 0.5064 0.033 Uiso 1 1 calc R
H11B H 0.2113 1.2262 0.5141 0.033 Uiso 1 1 calc R
C117 C 0.4327(3) 1.4105(4) 0.7424(2) 0.0460(13) Uani 1 1 d .
H11C H 0.4595 1.3998 0.7769 0.069 Uiso 1 1 calc R
H11D H 0.4007 1.4618 0.7403 0.069 Uiso 1 1 calc R
H11E H 0.4741 1.4164 0.7230 0.069 Uiso 1 1 calc R
C118 C 0.1904(4) 1.2679(4) 0.7283(2) 0.0516(14) Uani 1 1 d .
H11F H 0.1506 1.2932 0.7446 0.077 Uiso 1 1 calc R
H11G H 0.2418 1.2591 0.7524 0.077 Uiso 1 1 calc R
H11H H 0.1695 1.2143 0.7140 0.077 Uiso 1 1 calc R
C121 C 0.0835(3) 1.2359(3) 0.56670(17) 0.0275(9) Uani 1 1 d .
H121 H 0.0772 1.2970 0.5605 0.033 Uiso 1 1 calc R
C122 C 0.0112(3) 1.2041(3) 0.58832(18) 0.0296(10) Uani 1 1 d .
H122 H -0.0414 1.2180 0.5649 0.035 Uiso 1 1 calc R
C123 C 0.0167(3) 1.1091(3) 0.59574(17) 0.0278(9) Uani 1 1 d .
H123 H 0.0632 1.0967 0.6241 0.033 Uiso 1 1 calc R
C124 C 0.0300(3) 1.0610(3) 0.55041(17) 0.0265(9) Uani 1 1 d .
H124 H -0.0231 1.0553 0.5260 0.032 Uiso 1 1 calc R
C125 C 0.0935(3) 1.1037(3) 0.52525(17) 0.0275(9) Uani 1 1 d .
H125 H 0.1495 1.0932 0.5456 0.033 Uiso 1 1 calc R
C126 C 0.0885(3) 1.0715(3) 0.47250(18) 0.0320(10) Uani 1 1 d .
H12A H 0.0782 1.0109 0.4710 0.038 Uiso 1 1 calc R
H12B H 0.0433 1.0994 0.4492 0.038 Uiso 1 1 calc R
C127 C -0.0105(3) 1.3273(3) 0.6352(2) 0.0450(13) Uani 1 1 d .
H12C H -0.0094 1.3466 0.6687 0.068 Uiso 1 1 calc R
H12D H -0.0652 1.3353 0.6146 0.068 Uiso 1 1 calc R
H12E H 0.0289 1.3593 0.6217 0.068 Uiso 1 1 calc R
C128 C -0.0466(3) 1.0445(4) 0.65746(19) 0.0442(12) Uani 1 1 d .
H12F H -0.0989 1.0249 0.6630 0.066 Uiso 1 1 calc R
H12G H -0.0249 1.0880 0.6814 0.066 Uiso 1 1 calc R
H12H H -0.0081 0.9980 0.6614 0.066 Uiso 1 1 calc R
C129 C 0.1633(4) 1.0692(4) 0.4081(2) 0.0528(15) Uani 1 1 d .
H12I H 0.2161 1.0818 0.4006 0.079 Uiso 1 1 calc R
H12J H 0.1207 1.1022 0.3867 0.079 Uiso 1 1 calc R
H12K H 0.1512 1.0099 0.4026 0.079 Uiso 1 1 calc R
C131 C 0.0269(3) 0.9063(3) 0.54054(17) 0.0267(9) Uani 1 1 d .
H131 H -0.0271 0.9207 0.5188 0.032 Uiso 1 1 calc R
C132 C 0.0155(3) 0.8346(3) 0.57591(17) 0.0271(9) Uani 1 1 d .
H132 H -0.0111 0.7864 0.5560 0.033 Uiso 1 1 calc R
C133 C 0.0990(3) 0.8065(3) 0.60780(17) 0.0266(9) Uani 1 1 d .
H133 H 0.1195 0.8495 0.6335 0.032 Uiso 1 1 calc R
C134 C 0.1640(3) 0.7917(3) 0.57673(17) 0.0265(9) Uani 1 1 d .
H134 H 0.1530 0.7370 0.5595 0.032 Uiso 1 1 calc R
C135 C 0.1653(3) 0.8611(3) 0.53791(16) 0.0247(9) Uani 1 1 d .
H135 H 0.1896 0.9132 0.5546 0.030 Uiso 1 1 calc R
C136 C 0.2087(3) 0.8377(3) 0.49453(17) 0.0296(10) Uani 1 1 d .
H13A H 0.1677 0.8445 0.4632 0.035 Uiso 1 1 calc R
H13B H 0.2223 0.7777 0.4978 0.035 Uiso 1 1 calc R
C137 C -0.1209(3) 0.8574(4) 0.5891(2) 0.0499(14) Uani 1 1 d .
H13C H -0.1502 0.8753 0.6139 0.075 Uiso 1 1 calc R
H13D H -0.1373 0.8006 0.5786 0.075 Uiso 1 1 calc R
H13E H -0.1340 0.8948 0.5607 0.075 Uiso 1 1 calc R
C138 C 0.0686(4) 0.7323(5) 0.6787(2) 0.0576(17) Uani 1 1 d .
H13F H 0.0650 0.6761 0.6917 0.086 Uiso 1 1 calc R
H13G H 0.0155 0.7599 0.6743 0.086 Uiso 1 1 calc R
H13H H 0.1096 0.7643 0.7019 0.086 Uiso 1 1 calc R
C141 C 0.2909(3) 0.7165(3) 0.60670(18) 0.0295(10) Uani 1 1 d .
H141 H 0.2549 0.6664 0.5997 0.035 Uiso 1 1 calc R
C142 C 0.3600(3) 0.6994(3) 0.65423(18) 0.0311(10) Uani 1 1 d .
H142 H 0.3817 0.6423 0.6509 0.037 Uiso 1 1 calc R
C143 C 0.4330(3) 0.7606(3) 0.66095(18) 0.0316(10) Uani 1 1 d .
H143 H 0.4169 0.8146 0.6739 0.038 Uiso 1 1 calc R
C144 C 0.4597(3) 0.7775(3) 0.61157(17) 0.0282(9) Uani 1 1 d .
H144 H 0.4825 0.7255 0.6003 0.034 Uiso 1 1 calc R
C145 C 0.3812(3) 0.8038(3) 0.57326(18) 0.0276(9) Uani 1 1 d .
H145 H 0.3533 0.8493 0.5876 0.033 Uiso 1 1 calc R
C146 C 0.3897(3) 0.8300(3) 0.52113(16) 0.0281(9) Uani 1 1 d .
H14A H 0.3937 0.7795 0.5015 0.034 Uiso 1 1 calc R
H14B H 0.4407 0.8621 0.5240 0.034 Uiso 1 1 calc R
C147 C 0.2761(3) 0.6333(3) 0.7028(2) 0.0435(12) Uani 1 1 d .
H14C H 0.2584 0.6380 0.7339 0.065 Uiso 1 1 calc R
H14D H 0.3040 0.5800 0.7019 0.065 Uiso 1 1 calc R
H14E H 0.2285 0.6361 0.6752 0.065 Uiso 1 1 calc R
C148 C 0.5281(4) 0.7764(4) 0.7403(2) 0.0495(14) Uani 1 1 d .
H14F H 0.5740 0.7491 0.7626 0.074 Uiso 1 1 calc R
H14G H 0.4832 0.7834 0.7570 0.074 Uiso 1 1 calc R
H14H H 0.5454 0.8310 0.7308 0.074 Uiso 1 1 calc R
C151 C 0.5909(3) 0.8308(3) 0.59894(17) 0.0276(9) Uani 1 1 d .
H151 H 0.5940 0.7710 0.5898 0.033 Uiso 1 1 calc R
C152 C 0.6712(3) 0.8547(3) 0.63536(19) 0.0300(10) Uani 1 1 d .
H152 H 0.7174 0.8431 0.6192 0.036 Uiso 1 1 calc R
C153 C 0.6728(3) 0.9485(3) 0.64845(18) 0.0282(9) Uani 1 1 d .
H153 H 0.6350 0.9583 0.6709 0.034 Uiso 1 1 calc R
C154 C 0.6470(3) 1.0059(3) 0.60275(17) 0.0280(9) Uani 1 1 d .
H154 H 0.6946 1.0155 0.5875 0.034 Uiso 1 1 calc R
C155 C 0.5739(3) 0.9701(3) 0.56317(18) 0.0308(10) Uani 1 1 d .
H155 H 0.5223 0.9794 0.5745 0.037 Uiso 1 1 calc R
C156 C 0.5654(3) 1.0108(3) 0.51179(18) 0.0372(11) Uani 1 1 d .
H15A H 0.5748 1.0714 0.5152 0.045 Uiso 1 1 calc R
H15B H 0.6058 0.9868 0.4948 0.045 Uiso 1 1 calc R
C157 C 0.6995(3) 0.7206(3) 0.6768(2) 0.0443(13) Uani 1 1 d .
H15C H 0.7083 0.6945 0.7093 0.066 Uiso 1 1 calc R
H15D H 0.7475 0.7120 0.6631 0.066 Uiso 1 1 calc R
H15E H 0.6517 0.6956 0.6549 0.066 Uiso 1 1 calc R
C158 C 0.7654(4) 0.9837(4) 0.7265(2) 0.0566(16) Uani 1 1 d .
H15F H 0.8218 1.0001 0.7408 0.085 Uiso 1 1 calc R
H15G H 0.7534 0.9311 0.7412 0.085 Uiso 1 1 calc R
H15H H 0.7283 1.0269 0.7330 0.085 Uiso 1 1 calc R
C159 C 0.4697(4) 1.0270(5) 0.4337(2) 0.0617(17) Uani 1 1 d .
H15I H 0.4136 1.0151 0.4161 0.093 Uiso 1 1 calc R
H15J H 0.5078 1.0006 0.4165 0.093 Uiso 1 1 calc R
H15K H 0.4786 1.0872 0.4350 0.093 Uiso 1 1 calc R

loop_
_atom_site_aniso_label
_atom_site_aniso_U_11
_atom_site_aniso_U_22
_atom_site_aniso_U_33
_atom_site_aniso_U_23
_atom_site_aniso_U_13
_atom_site_aniso_U_12
O201 0.290(10) 0.135(7) 0.059(4) -0.008(4) 0.052(5) 0.026(7)
C201 0.092(7) 0.294(18) 0.072(6) -0.016(9) 0.023(5) 0.063(10)
C202 0.144(9) 0.162(11) 0.038(4) -0.005(5) 0.027(5) -0.059(8)
C203 0.35(2) 0.055(6) 0.066(6) -0.028(5) 0.080(11) -0.023(11)
C204 0.050(4) 0.078(5) 0.079(5) 0.007(4) 0.004(3) 0.002(3)
O301 0.220(8) 0.057(3) 0.043(3) 0.003(3) 0.039(4) 0.002(4)
C301 0.098(6) 0.090(7) 0.119(7) -0.039(6) -0.059(6) 0.019(5)
C302 0.073(4) 0.040(3) 0.043(3) 0.003(3) -0.001(3) 0.008(3)
C303 0.065(4) 0.130(8) 0.056(4) -0.001(5) 0.015(3) 0.025(5)
C304 0.101(6) 0.074(5) 0.167(9) -0.010(6) 0.084(7) -0.017(5)
O401 0.096(4) 0.051(3) 0.093(4) -0.008(3) 0.035(3) -0.003(3)
O402 0.0370(18) 0.045(2) 0.047(2) -0.0033(17) 0.0053(16) -0.0030(16)
O403 0.036(2) 0.086(3) 0.046(2) -0.005(2) 0.0141(17) -0.015(2)
B1 0.028(3) 0.038(3) 0.038(3) -0.002(2) -0.001(2) -0.007(2)
F1 0.0499(19) 0.101(3) 0.061(2) -0.002(2) 0.0180(17) 0.019(2)
F2 0.0509(18) 0.0414(17) 0.0480(18) 0.0028(14) -0.0134(14) -0.0053(14)
F3 0.0506(18) 0.0331(16) 0.0453(18) -0.0018(13) -0.0076(14) 0.0026(13)
F4 0.0370(16) 0.0444(19) 0.074(2) 0.0098(16) -0.0087(15) -0.0109(13)
B2 0.049(3) 0.028(3) 0.048(4) 0.002(3) -0.002(3) 0.001(3)
F5 0.0492(18) 0.0300(15) 0.0520(19) 0.0028(14) -0.0087(14) -0.0010(13)
F6 0.069(2) 0.0379(18) 0.057(2) -0.0013(15) -0.0212(17) 0.0041(16)
F7 0.063(2) 0.084(3) 0.103(3) 0.033(3) 0.012(2) -0.014(2)
F8 0.086(3) 0.052(2) 0.060(2) -0.0146(18) -0.015(2) 0.025(2)
Ag1 0.03978(19) 0.0289(2) 0.0460(2) 0.00160(17) 0.01172(15) 0.00378(16)
S1 0.0273(5) 0.0290(6) 0.0270(5) -0.0003(4) 0.0066(4) 0.0015(4)
S2 0.0262(5) 0.0290(5) 0.0273(5) -0.0026(4) 0.0069(4) -0.0019(4)
O1 0.0255(14) 0.0294(16) 0.0331(16) 0.0021(14) 0.0075(12) -0.0039(14)
O2 0.0269(17) 0.044(2) 0.0386(19) 0.0058(16) 0.0031(14) -0.0030(14)
O3 0.0350(18) 0.044(2) 0.0393(19) 0.0179(16) 0.0076(15) 0.0056(15)
O5 0.0259(15) 0.0305(17) 0.0333(17) 0.0035(14) 0.0101(13) 0.0019(13)
O11 0.0279(15) 0.0247(15) 0.0330(17) 0.0011(13) 0.0099(13) 0.0010(12)
O12 0.0416(19) 0.052(2) 0.0382(19) 0.0182(17) 0.0072(15) 0.0039(17)
O13 0.0395(19) 0.0346(18) 0.044(2) 0.0064(15) 0.0172(15) -0.0049(15)
O15 0.0322(16) 0.0248(16) 0.0346(17) -0.0046(13) 0.0077(13) 0.0027(13)
O21 0.0235(15) 0.0251(16) 0.0369(17) -0.0002(13) 0.0029(13) -0.0005(12)
O22 0.0348(18) 0.0314(18) 0.047(2) 0.0057(15) 0.0113(15) -0.0029(14)
O23 0.0281(16) 0.0402(19) 0.0399(19) -0.0070(15) 0.0116(14) -0.0054(14)
O25 0.0337(17) 0.0264(17) 0.0316(17) -0.0035(14) 0.0048(14) -0.0022(13)
O26 0.042(2) 0.049(2) 0.0374(19) 0.0043(17) 0.0152(16) 0.0063(17)
O31 0.0239(15) 0.0262(15) 0.0392(18) -0.0055(14) 0.0052(13) -0.0027(12)
O32 0.0312(17) 0.0392(19) 0.051(2) -0.0015(16) 0.0187(15) -0.0060(15)
O33 0.0354(18) 0.0348(18) 0.0376(19) -0.0033(15) 0.0114(14) 0.0053(14)
O35 0.0223(15) 0.0329(17) 0.0336(17) -0.0040(14) 0.0057(13) -0.0044(13)
O41 0.0289(16) 0.0225(15) 0.0331(17) -0.0008(13) 0.0079(13) -0.0032(13)
O42 0.0367(18) 0.0370(19) 0.0403(19) -0.0066(15) 0.0125(15) 0.0007(15)
O43 0.0337(17) 0.0385(19) 0.0366(18) -0.0097(15) 0.0059(14) -0.0074(15)
O45 0.0284(16) 0.0243(15) 0.0338(17) 0.0010(13) 0.0076(13) 0.0002(12)
O51 0.0242(15) 0.0262(16) 0.0315(16) 0.0034(13) 0.0078(12) -0.0007(12)
O52 0.0364(18) 0.0349(18) 0.041(2) -0.0103(15) 0.0023(15) -0.0081(15)
O53 0.0298(17) 0.042(2) 0.0369(19) -0.0003(15) -0.0030(14) -0.0018(15)
O55 0.0289(16) 0.0260(16) 0.0315(17) 0.0015(13) 0.0082(13) -0.0013(13)
O56 0.0361(18) 0.049(2) 0.0338(18) -0.0124(16) -0.0020(15) 0.0085(16)
C1 0.023(2) 0.029(2) 0.038(3) 0.001(2) 0.0071(18) 0.0006(18)
C2 0.026(2) 0.029(2) 0.036(2) 0.002(2) 0.0062(18) 0.0027(19)
C3 0.032(2) 0.028(2) 0.032(2) 0.0054(19) 0.0045(19) 0.0013(19)
C4 0.026(2) 0.028(2) 0.032(2) -0.0002(19) 0.0098(18) 0.0031(18)
C5 0.024(2) 0.031(2) 0.027(2) 0.0029(18) 0.0084(17) 0.0021(18)
C6 0.027(2) 0.030(2) 0.029(2) -0.0010(18) 0.0098(18) 0.0023(18)
C7 0.025(2) 0.050(3) 0.048(3) 0.009(3) 0.002(2) 0.000(2)
C8 0.046(3) 0.072(4) 0.040(3) 0.018(3) 0.008(2) 0.000(3)
C11 0.030(2) 0.020(2) 0.037(3) 0.0009(19) 0.0058(19) 0.0018(17)
C12 0.033(2) 0.028(2) 0.039(3) 0.007(2) 0.004(2) 0.0022(19)
C13 0.029(2) 0.026(2) 0.037(3) 0.0039(19) 0.0097(19) -0.0051(18)
C14 0.032(2) 0.020(2) 0.031(2) 0.0000(18) 0.0072(19) -0.0062(18)
C15 0.031(2) 0.023(2) 0.033(2) 0.0005(18) 0.0056(19) 0.0032(18)
C16 0.029(2) 0.033(2) 0.028(2) -0.0039(19) 0.0069(18) -0.0050(19)
C17 0.087(5) 0.072(5) 0.076(5) 0.038(4) -0.007(4) 0.017(4)
C18 0.040(3) 0.074(4) 0.040(3) 0.004(3) 0.011(2) -0.004(3)
C21 0.029(2) 0.025(2) 0.036(3) 0.0012(19) 0.0018(19) -0.0064(18)
C22 0.028(2) 0.029(2) 0.033(2) -0.0015(19) 0.0083(19) -0.0053(19)
C23 0.025(2) 0.030(2) 0.036(2) -0.0039(19) 0.0085(19) -0.0051(18)
C24 0.023(2) 0.026(2) 0.041(3) -0.003(2) 0.0090(19) -0.0017(18)
C25 0.030(2) 0.027(2) 0.032(2) -0.0040(19) 0.0045(18) -0.0015(18)
C26 0.034(2) 0.033(3) 0.036(3) 0.000(2) 0.008(2) 0.005(2)
C27 0.082(5) 0.041(3) 0.057(4) 0.004(3) -0.004(3) -0.028(3)
C28 0.040(3) 0.060(4) 0.046(3) -0.014(3) 0.017(2) -0.010(3)
C29 0.080(5) 0.076(5) 0.038(3) 0.001(3) 0.026(3) 0.011(4)
C31 0.021(2) 0.031(2) 0.039(3) -0.003(2) 0.0032(18) -0.0012(18)
C32 0.024(2) 0.032(2) 0.042(3) 0.001(2) 0.0110(19) -0.0016(19)
C33 0.022(2) 0.023(2) 0.038(2) 0.0007(18) 0.0082(18) 0.0020(16)
C34 0.026(2) 0.026(2) 0.031(2) 0.0002(18) 0.0052(18) -0.0008(17)
C35 0.018(2) 0.030(2) 0.033(2) -0.0007(19) 0.0035(17) -0.0016(17)
C36 0.028(2) 0.034(2) 0.028(2) -0.0020(19) 0.0049(18) -0.0009(19)
C37 0.037(3) 0.084(5) 0.055(4) -0.004(3) 0.017(3) -0.015(3)
C38 0.069(4) 0.043(3) 0.049(3) -0.011(3) 0.030(3) -0.009(3)
C41 0.027(2) 0.023(2) 0.036(2) 0.0027(18) 0.0098(18) 0.0001(17)
C42 0.030(2) 0.028(2) 0.037(3) -0.0058(19) 0.0116(19) -0.0021(18)
C43 0.031(2) 0.026(2) 0.033(2) 0.0006(19) 0.0065(19) -0.0042(18)
C44 0.030(2) 0.021(2) 0.031(2) 0.0023(17) 0.0071(18) -0.0034(17)
C45 0.026(2) 0.022(2) 0.030(2) 0.0018(18) 0.0060(17) -0.0024(17)
C46 0.029(2) 0.028(2) 0.028(2) -0.0025(18) 0.0071(18) -0.0007(18)
C47 0.043(3) 0.040(3) 0.070(4) -0.011(3) 0.029(3) 0.000(2)
C48 0.045(3) 0.056(3) 0.036(3) -0.008(3) 0.004(2) -0.006(3)
C51 0.033(2) 0.024(2) 0.033(2) -0.0006(19) 0.0074(19) -0.0034(18)
C52 0.026(2) 0.033(2) 0.038(3) -0.005(2) 0.0057(19) -0.0057(19)
C53 0.030(2) 0.036(3) 0.029(2) 0.003(2) 0.0028(18) 0.001(2)
C54 0.025(2) 0.027(2) 0.031(2) -0.0022(19) 0.0066(18) -0.0026(18)
C55 0.025(2) 0.025(2) 0.032(2) -0.0007(18) 0.0039(18) -0.0033(17)
C56 0.032(2) 0.028(2) 0.028(2) 0.0007(18) 0.0050(19) 0.0028(18)
C57 0.055(3) 0.036(3) 0.059(4) -0.013(3) 0.011(3) -0.012(3)
C58 0.054(3) 0.071(4) 0.033(3) -0.001(3) -0.004(2) 0.010(3)
C59 0.050(3) 0.041(3) 0.031(3) -0.004(2) 0.004(2) 0.001(2)
Ag2 0.03651(18) 0.0301(2) 0.0398(2) -0.00183(17) 0.01072(14) -0.00444(16)
S101 0.0261(5) 0.0314(6) 0.0263(5) 0.0000(4) 0.0062(4) -0.0045(4)
S102 0.0265(5) 0.0333(6) 0.0266(5) -0.0016(5) 0.0075(4) -0.0020(5)
O101 0.0262(16) 0.0259(16) 0.0402(18) 0.0002(14) 0.0095(13) -0.0014(13)
O102 0.0220(16) 0.048(2) 0.046(2) -0.0062(17) -0.0048(14) 0.0022(15)
O103 0.0298(17) 0.0367(19) 0.045(2) -0.0090(16) -0.0015(14) -0.0056(14)
O105 0.0229(15) 0.0347(18) 0.0349(17) 0.0036(14) 0.0086(13) 0.0005(13)
O111 0.0214(14) 0.0265(15) 0.0332(17) -0.0007(13) 0.0055(12) -0.0012(12)
O112 0.0279(16) 0.0366(18) 0.0366(18) -0.0049(14) 0.0006(13) -0.0008(14)
O113 0.0343(17) 0.0358(18) 0.0399(19) -0.0011(15) 0.0147(15) -0.0004(14)
O115 0.0247(15) 0.0249(15) 0.0340(17) 0.0013(13) 0.0026(13) -0.0031(12)
O121 0.0205(14) 0.0245(15) 0.0333(16) 0.0003(13) 0.0009(12) 0.0001(12)
O122 0.0355(18) 0.0267(17) 0.044(2) -0.0056(14) 0.0132(15) 0.0014(14)
O123 0.0292(16) 0.0321(17) 0.0360(18) 0.0025(14) 0.0111(13) 0.0003(13)
O125 0.0285(16) 0.0270(17) 0.0281(16) 0.0031(13) 0.0022(13) 0.0013(13)
O126 0.0358(18) 0.051(2) 0.0352(18) -0.0069(16) 0.0155(15) -0.0107(16)
O131 0.0224(15) 0.0208(15) 0.0333(17) 0.0016(13) 0.0014(13) 0.0016(12)
O132 0.0180(14) 0.0396(18) 0.0405(19) -0.0019(15) 0.0091(13) -0.0015(13)
O133 0.0337(17) 0.0344(18) 0.046(2) 0.0107(15) 0.0173(15) 0.0027(14)
O135 0.0205(15) 0.0334(18) 0.0303(16) -0.0001(14) 0.0022(12) -0.0003(12)
O141 0.0202(14) 0.0252(16) 0.0378(18) -0.0003(13) 0.0071(13) 0.0024(12)
O142 0.0318(17) 0.0345(18) 0.044(2) 0.0050(15) 0.0118(15) -0.0032(14)
O143 0.0289(17) 0.0380(19) 0.047(2) 0.0070(16) 0.0009(15) 0.0056(14)
O145 0.0258(15) 0.0222(15) 0.0383(18) -0.0067(13) 0.0100(13) -0.0019(12)
O151 0.0199(14) 0.0263(16) 0.0378(18) -0.0012(13) 0.0079(12) -0.0008(12)
O152 0.0301(16) 0.0296(17) 0.0434(19) 0.0047(15) 0.0059(14) 0.0031(13)
O153 0.0284(17) 0.0369(19) 0.043(2) -0.0021(15) 0.0009(15) -0.0037(14)
O155 0.0299(16) 0.0264(17) 0.0346(17) -0.0023(14) 0.0092(13) -0.0010(13)
O156 0.052(2) 0.057(2) 0.042(2) 0.0116(19) -0.0103(18) -0.0163(19)
C101 0.0170(19) 0.029(2) 0.043(3) 0.002(2) 0.0071(18) -0.0029(17)
C102 0.022(2) 0.035(3) 0.039(3) -0.003(2) 0.0014(19) -0.0073(19)
C103 0.029(2) 0.027(2) 0.035(2) -0.0041(19) 0.0005(19) -0.0067(18)
C104 0.022(2) 0.025(2) 0.037(3) 0.0022(19) 0.0088(18) -0.0045(17)
C105 0.021(2) 0.030(2) 0.032(2) 0.0027(19) 0.0075(17) -0.0038(17)
C106 0.023(2) 0.038(3) 0.028(2) 0.0027(19) 0.0056(17) -0.0074(19)
C107 0.026(3) 0.102(6) 0.064(4) -0.021(4) 0.004(3) 0.003(3)
C108 0.049(3) 0.077(4) 0.033(3) -0.013(3) 0.003(2) 0.005(3)
C111 0.024(2) 0.022(2) 0.033(2) 0.0013(18) -0.0011(18) -0.0015(17)
C112 0.029(2) 0.026(2) 0.037(3) -0.0020(19) 0.0019(19) 0.0021(18)
C113 0.025(2) 0.029(2) 0.032(2) -0.0013(19) 0.0052(17) 0.0055(18)
C114 0.023(2) 0.022(2) 0.029(2) 0.0037(18) 0.0032(17) 0.0017(17)
C115 0.0201(19) 0.024(2) 0.030(2) 0.0014(17) 0.0000(16) 0.0007(16)
C116 0.0194(19) 0.033(2) 0.028(2) 0.0026(18) -0.0002(17) -0.0007(17)
C117 0.047(3) 0.039(3) 0.044(3) -0.010(2) -0.007(2) -0.002(2)
C118 0.054(3) 0.060(4) 0.048(3) 0.002(3) 0.026(3) -0.006(3)
C121 0.025(2) 0.022(2) 0.034(2) 0.0019(18) 0.0055(18) 0.0018(17)
C122 0.024(2) 0.029(2) 0.035(2) 0.001(2) 0.0037(18) 0.0017(18)
C123 0.020(2) 0.032(2) 0.029(2) 0.0013(19) 0.0018(17) 0.0004(17)
C124 0.025(2) 0.024(2) 0.030(2) 0.0023(17) 0.0041(17) 0.0035(16)
C125 0.026(2) 0.026(2) 0.032(2) 0.0040(18) 0.0072(18) 0.0021(17)
C126 0.030(2) 0.033(2) 0.034(2) 0.001(2) 0.0086(19) -0.0068(19)
C127 0.045(3) 0.030(3) 0.062(4) -0.005(2) 0.018(3) 0.004(2)
C128 0.053(3) 0.047(3) 0.036(3) 0.003(2) 0.017(2) -0.006(3)
C129 0.059(4) 0.070(4) 0.036(3) -0.005(3) 0.024(3) -0.013(3)
C131 0.021(2) 0.027(2) 0.031(2) -0.0052(18) 0.0040(17) -0.0049(17)
C132 0.024(2) 0.026(2) 0.033(2) -0.0016(19) 0.0094(18) -0.0024(17)
C133 0.026(2) 0.023(2) 0.033(2) -0.0009(18) 0.0114(18) -0.0020(17)
C134 0.021(2) 0.023(2) 0.034(2) -0.0043(18) 0.0042(17) -0.0061(17)
C135 0.023(2) 0.023(2) 0.027(2) -0.0055(17) 0.0053(17) -0.0017(16)
C136 0.025(2) 0.033(2) 0.032(2) -0.0086(19) 0.0091(18) -0.0052(18)
C137 0.023(2) 0.072(4) 0.056(3) 0.009(3) 0.012(2) -0.003(2)
C138 0.057(4) 0.069(4) 0.056(4) 0.020(3) 0.031(3) 0.018(3)
C141 0.025(2) 0.021(2) 0.044(3) -0.0017(19) 0.0111(19) -0.0005(17)
C142 0.026(2) 0.025(2) 0.043(3) 0.003(2) 0.0070(19) 0.0011(18)
C143 0.030(2) 0.027(2) 0.037(3) 0.002(2) 0.0045(19) -0.0005(18)
C144 0.027(2) 0.022(2) 0.037(2) 0.0023(18) 0.0102(18) 0.0009(17)
C145 0.023(2) 0.020(2) 0.042(3) -0.0032(18) 0.0110(18) -0.0012(16)
C146 0.021(2) 0.033(2) 0.030(2) -0.0052(19) 0.0055(17) 0.0020(18)
C147 0.039(3) 0.040(3) 0.054(3) 0.008(2) 0.016(2) -0.002(2)
C148 0.043(3) 0.060(4) 0.038(3) 0.004(3) -0.004(2) 0.002(3)
C151 0.029(2) 0.027(2) 0.028(2) -0.0012(18) 0.0101(18) 0.0051(18)
C152 0.018(2) 0.032(2) 0.041(3) -0.001(2) 0.0077(18) 0.0027(18)
C153 0.021(2) 0.027(2) 0.036(2) -0.0001(19) 0.0038(18) -0.0004(17)
C154 0.022(2) 0.030(2) 0.033(2) -0.0054(19) 0.0087(17) -0.0001(17)
C155 0.027(2) 0.034(2) 0.032(2) 0.0037(19) 0.0091(19) 0.0015(19)
C156 0.044(3) 0.038(3) 0.030(2) 0.001(2) 0.008(2) -0.008(2)
C157 0.039(3) 0.031(3) 0.060(3) 0.004(2) 0.006(2) 0.005(2)
C158 0.054(4) 0.058(4) 0.051(3) -0.006(3) -0.004(3) -0.008(3)
C159 0.087(4) 0.056(4) 0.034(3) 0.009(3) -0.003(3) -0.003(4)

loop_
_atom_type_symbol
_atom_type_description
_atom_type_scat_dispersion_real
_atom_type_scat_dispersion_imag
_atom_type_scat_source
C C 0.0033 0.0016 'International Tables Vol C Tables 4.2.6.8 and 6.1.1.4'
H H 0.0000 0.0000 'International Tables Vol C Tables 4.2.6.8 and 6.1.1.4'
B B 0.0013 0.0007 'International Tables Vol C Tables 4.2.6.8 and 6.1.1.4'
O O 0.0106 0.0060 'International Tables Vol C Tables 4.2.6.8 and 6.1.1.4'
F F 0.0171 0.0103 'International Tables Vol C Tables 4.2.6.8 and 6.1.1.4'
S S 0.1246 0.1234 'International Tables Vol C Tables 4.2.6.8 and 6.1.1.4'
Ag Ag -0.8971 1.1015 'International Tables Vol C Tables 4.2.6.8 and 6.1.1.4'

loop_
_geom_angle_atom_site_label_1
_geom_angle_atom_site_label_2
_geom_angle_atom_site_label_3
_geom_angle
C202 O201 Ag1 143.7(9)
C202 C201 H20A 109.3
C202 C201 H20B 109.3
H20A C201 H20B 109.5
C202 C201 H20C 109.8
H20A C201 H20C 109.5
H20B C201 H20C 109.5
C203 C202 O201 123.8(13)
C203 C202 C201 114.2(13)
O201 C202 C201 116.5(11)
C202 C203 C204 112.9(14)
C202 C203 H20D 107.4
C204 C203 H20D 107.5
C202 C203 H20E 112.1
C204 C203 H20E 109.0
H20D C203 H20E 107.6
C203 C204 H20F 110.4
C203 C204 H20G 108.4
H20F C204 H20G 109.5
C203 C204 H20H 109.7
H20F C204 H20H 109.5
H20G C204 H20H 109.5
C302 O301 Ag2 159.1(7)
C302 C301 H30A 109.3
C302 C301 H30B 109.5
H30A C301 H30B 109.5
C302 C301 H30C 109.6
H30A C301 H30C 109.5
H30B C301 H30C 109.5
O301 C302 C303 125.9(7)
O301 C302 C301 122.1(7)
C303 C302 C301 111.4(6)
C302 C303 C304 112.0(7)
C302 C303 H30D 109.4
C304 C303 H30D 109.3
C302 C303 H30E 109.1
C304 C303 H30E 109.1
H30D C303 H30E 107.9
C303 C304 H30F 109.5
C303 C304 H30G 109.6
H30F C304 H30G 109.5
C303 C304 H30H 109.4
H30F C304 H30H 109.5
H30G C304 H30H 109.5
H40E O401 H40F 134.1
H40A O402 H40B 116.5
H40C O403 H40D 119.4
F3 B1 F4 110.0(4)
F3 B1 F2 110.4(4)
F4 B1 F2 109.8(4)
F3 B1 F1 109.9(5)
F4 B1 F1 107.8(5)
F2 B1 F1 108.9(4)
F6 B2 F8 111.9(5)
F6 B2 F5 111.2(5)
F8 B2 F5 110.6(5)
F6 B2 F7 108.9(5)
F8 B2 F7 105.9(5)
F5 B2 F7 108.1(5)
O201 Ag1 S2 114.3(2)
O201 Ag1 S1 107.4(2)
S2 Ag1 S1 136.58(4)
C16 S1 C6 106.1(2)
C16 S1 Ag1 107.88(16)
C6 S1 Ag1 116.88(15)
C46 S2 C36 106.2(2)
C46 S2 Ag1 107.91(15)
C36 S2 Ag1 117.35(16)
C1 O1 C54 118.2(3)
C2 O2 C7 113.3(4)
C3 O3 C8 113.9(4)
C1 O5 C5 114.0(3)
C11 O11 C4 114.4(3)
C17 O12 C12 112.9(5)
C13 O13 C18 114.1(4)
C11 O15 C15 110.8(3)
C21 O21 C14 117.1(3)
C27 O22 C22 113.9(4)
C28 O23 C23 113.2(4)
C21 O25 C25 114.9(3)
C29 O26 C26 112.2(4)
C31 O31 C24 117.1(3)
C37 O32 C32 115.2(4)
C38 O33 C33 115.8(4)
C31 O35 C35 115.1(3)
C41 O41 C34 114.1(3)
C47 O42 C42 113.0(4)
C48 O43 C43 114.9(4)
C41 O45 C45 112.2(3)
C51 O51 C44 117.1(3)
C57 O52 C52 114.2(4)
C53 O53 C58 113.4(4)
C51 O55 C55 113.7(3)
C59 O56 C56 112.1(4)
O1 C1 O5 111.4(3)
O1 C1 C2 109.6(4)
O5 C1 C2 108.4(4)
O1 C1 H1 109.1
O5 C1 H1 109.1
C2 C1 H1 109.1
O2 C2 C3 106.3(4)
O2 C2 C1 113.4(4)
C3 C2 C1 111.0(4)
O2 C2 H2 108.7
C3 C2 H2 108.7
C1 C2 H2 108.7
O3 C3 C2 108.6(4)
O3 C3 C4 108.6(4)
C2 C3 C4 112.7(4)
O3 C3 H3 108.9
C2 C3 H3 108.9
C4 C3 H3 108.9
O11 C4 C3 104.0(4)
O11 C4 C5 114.3(3)
C3 C4 C5 111.3(4)
O11 C4 H4 109.0
C3 C4 H4 109.0
C5 C4 H4 109.0
O5 C5 C4 106.9(3)
O5 C5 C6 101.0(3)
C4 C5 C6 117.3(4)
O5 C5 H5 110.4
C4 C5 H5 110.4
C6 C5 H5 110.4
C5 C6 S1 120.6(3)
C5 C6 H6A 107.2
S1 C6 H6A 107.2
C5 C6 H6B 107.2
S1 C6 H6B 107.2
H6A C6 H6B 106.8
O2 C7 H7A 109.4
O2 C7 H7B 109.5
H7A C7 H7B 109.5
O2 C7 H7C 109.5
H7A C7 H7C 109.5
H7B C7 H7C 109.5
O3 C8 H8A 109.5
O3 C8 H8B 109.4
H8A C8 H8B 109.5
O3 C8 H8C 109.5
H8A C8 H8C 109.5
H8B C8 H8C 109.5
O11 C11 O15 110.4(3)
O11 C11 C12 112.2(4)
O15 C11 C12 109.7(4)
O11 C11 H11 108.1
O15 C11 H11 108.2
C12 C11 H11 108.2
O12 C12 C11 112.7(4)
O12 C12 C13 107.3(4)
C11 C12 C13 113.1(4)
O12 C12 H12 107.8
C11 C12 H12 107.8
C13 C12 H12 107.8
O13 C13 C12 108.7(4)
O13 C13 C14 109.1(4)
C12 C13 C14 111.9(4)
O13 C13 H13 109.0
C12 C13 H13 109.0
C14 C13 H13 109.0
O21 C14 C15 111.0(4)
O21 C14 C13 106.4(4)
C15 C14 C13 108.1(4)
O21 C14 H14 110.4
C15 C14 H14 110.4
C13 C14 H14 110.4
O15 C15 C16 105.1(4)
O15 C15 C14 107.9(4)
C16 C15 C14 117.6(4)
O15 C15 H15 108.6
C16 C15 H15 108.6
C14 C15 H15 108.6
C15 C16 S1 111.2(3)
C15 C16 H16A 109.4
S1 C16 H16A 109.4
C15 C16 H16B 109.4
S1 C16 H16B 109.4
H16A C16 H16B 108.0
O12 C17 H17A 109.5
O12 C17 H17B 109.5
H17A C17 H17B 109.5
O12 C17 H17C 109.5
H17A C17 H17C 109.5
H17B C17 H17C 109.5
O13 C18 H18A 109.5
O13 C18 H18B 109.5
H18A C18 H18B 109.5
O13 C18 H18C 109.5
H18A C18 H18C 109.5
H18B C18 H18C 109.5
O21 C21 O25 111.8(4)
O21 C21 C22 108.0(4)
O25 C21 C22 108.2(4)
O21 C21 H21 109.6
O25 C21 H21 109.6
C22 C21 H21 109.6
O22 C22 C23 107.5(4)
O22 C22 C21 112.9(4)
C23 C22 C21 109.2(4)
O22 C22 H22 109.0
C23 C22 H22 109.0
C21 C22 H22 109.0
O23 C23 C22 110.0(4)
O23 C23 C24 109.1(4)
C22 C23 C24 111.1(4)
O23 C23 H23 108.9
C22 C23 H23 108.9
C24 C23 H23 108.9
O31 C24 C25 110.8(4)
O31 C24 C23 106.2(4)
C25 C24 C23 111.1(4)
O31 C24 H24 109.6
C25 C24 H24 109.6
C23 C24 H24 109.6
O25 C25 C26 103.8(4)
O25 C25 C24 111.8(4)
C26 C25 C24 115.2(4)
O25 C25 H25 108.6
C26 C25 H25 108.6
C24 C25 H25 108.6
O26 C26 C25 107.8(4)
O26 C26 H26A 110.1
C25 C26 H26A 110.1
O26 C26 H26B 110.2
C25 C26 H26B 110.1
H26A C26 H26B 108.5
O22 C27 H27A 109.5
O22 C27 H27B 109.5
H27A C27 H27B 109.5
O22 C27 H27C 109.4
H27A C27 H27C 109.5
H27B C27 H27C 109.5
O23 C28 H28A 109.5
O23 C28 H28B 109.5
H28A C28 H28B 109.5
O23 C28 H28C 109.4
H28A C28 H28C 109.5
H28B C28 H28C 109.5
O26 C29 H29A 109.5
O26 C29 H29B 109.4
H29A C29 H29B 109.5
O26 C29 H29C 109.5
H29A C29 H29C 109.5
H29B C29 H29C 109.5
O31 C31 O35 112.3(4)
O31 C31 C32 111.7(4)
O35 C31 C32 107.4(4)
O31 C31 H31 108.5
O35 C31 H31 108.4
C32 C31 H31 108.4
O32 C32 C33 105.5(4)
O32 C32 C31 113.4(4)
C33 C32 C31 112.9(4)
O32 C32 H32 108.3
C33 C32 H32 108.3
C31 C32 H32 108.3
O33 C33 C32 110.5(4)
O33 C33 C34 104.9(4)
C32 C33 C34 114.4(4)
O33 C33 H33 109.0
C32 C33 H33 109.0
C34 C33 H33 109.0
O41 C34 C33 103.9(3)
O41 C34 C35 112.7(3)
C33 C34 C35 113.7(4)
O41 C34 H34 108.8
C33 C34 H34 108.8
C35 C34 H34 108.8
O35 C35 C36 102.3(3)
O35 C35 C34 105.9(3)
C36 C35 C34 116.7(4)
O35 C35 H35 110.5
C36 C35 H35 110.5
C34 C35 H35 110.5
C35 C36 S2 120.8(3)
C35 C36 H36A 107.1
S2 C36 H36A 107.1
C35 C36 H36B 107.1
S2 C36 H36B 107.1
H36A C36 H36B 106.8
O32 C37 H37A 109.5
O32 C37 H37B 109.5
H37A C37 H37B 109.5
O32 C37 H37C 109.5
H37A C37 H37C 109.5
H37B C37 H37C 109.5
O33 C38 H38A 109.5
O33 C38 H38B 109.5
H38A C38 H38B 109.5
O33 C38 H38C 109.5
H38A C38 H38C 109.5
H38B C38 H38C 109.5
O41 C41 O45 110.4(3)
O41 C41 C42 111.7(4)
O45 C41 C42 108.1(3)
O41 C41 H41 108.8
O45 C41 H41 108.8
C42 C41 H41 108.9
O42 C42 C43 106.4(4)
O42 C42 C41 113.3(4)
C43 C42 C41 113.9(4)
O42 C42 H42 107.6
C43 C42 H42 107.6
C41 C42 H42 107.6
O43 C43 C42 109.7(4)
O43 C43 C44 107.4(4)
C42 C43 C44 113.5(4)
O43 C43 H43 108.7
C42 C43 H43 108.7
C44 C43 H43 108.7
O51 C44 C45 112.4(3)
O51 C44 C43 105.9(4)
C45 C44 C43 108.4(4)
O51 C44 H44 110.0
C45 C44 H44 110.0
C43 C44 H44 110.0
O45 C45 C46 104.9(3)
O45 C45 C44 106.4(3)
C46 C45 C44 117.8(4)
O45 C45 H45 109.1
C46 C45 H45 109.1
C44 C45 H45 109.1
C45 C46 S2 112.0(3)
C45 C46 H46A 109.2
S2 C46 H46A 109.2
C45 C46 H46B 109.2
S2 C46 H46B 109.2
H46A C46 H46B 107.9
O42 C47 H47A 109.5
O42 C47 H47B 109.5
H47A C47 H47B 109.5
O42 C47 H47C 109.5
H47A C47 H47C 109.5
H47B C47 H47C 109.5
O43 C48 H48A 109.4
O43 C48 H48B 109.5
H48A C48 H48B 109.5
O43 C48 H48C 109.5
H48A C48 H48C 109.5
H48B C48 H48C 109.5
O51 C51 O55 112.8(4)
O51 C51 C52 109.4(4)
O55 C51 C52 108.0(4)
O51 C51 H51 108.9
O55 C51 H51 108.9
C52 C51 H51 108.9
O52 C52 C53 108.4(4)
O52 C52 C51 113.2(4)
C53 C52 C51 109.8(4)
O52 C52 H52 108.4
C53 C52 H52 108.4
C51 C52 H52 108.4
O53 C53 C52 109.3(4)
O53 C53 C54 107.6(4)
C52 C53 C54 111.8(4)
O53 C53 H53 109.4
C52 C53 H53 109.4
C54 C53 H53 109.4
O1 C54 C53 105.7(4)
O1 C54 C55 110.1(3)
C53 C54 C55 111.4(4)
O1 C54 H54 109.9
C53 C54 H54 109.9
C55 C54 H54 109.9
O55 C55 C56 105.2(4)
O55 C55 C54 110.6(3)
C56 C55 C54 114.0(4)
O55 C55 H55 109.0
C56 C55 H55 109.0
C54 C55 H55 109.0
O56 C56 C55 107.8(4)
O56 C56 H56A 110.1
C55 C56 H56A 110.1
O56 C56 H56B 110.1
C55 C56 H56B 110.1
H56A C56 H56B 108.4
O52 C57 H57A 109.5
O52 C57 H57B 109.5
H57A C57 H57B 109.5
O52 C57 H57C 109.5
H57A C57 H57C 109.5
H57B C57 H57C 109.5
O53 C58 H58A 109.5
O53 C58 H58B 109.5
H58A C58 H58B 109.5
O53 C58 H58C 109.4
H58A C58 H58C 109.5
H58B C58 H58C 109.5
O56 C59 H59A 109.5
O56 C59 H59B 109.5
H59A C59 H59B 109.5
O56 C59 H59C 109.5
H59A C59 H59C 109.5
H59B C59 H59C 109.5
O301 Ag2 S102 110.58(15)
O301 Ag2 S101 108.18(15)
S102 Ag2 S101 140.28(4)
C106 S101 C116 105.2(2)
C106 S101 Ag2 117.21(16)
C116 S101 Ag2 107.53(15)
C136 S102 C146 106.0(2)
C136 S102 Ag2 115.43(15)
C146 S102 Ag2 107.57(15)
C101 O101 C154 118.0(3)
C107 O102 C102 112.9(4)
C103 O103 C108 113.4(4)
C101 O105 C105 115.9(3)
C111 O111 C104 113.2(3)
C117 O112 C112 113.0(4)
C118 O113 C113 115.2(4)
C111 O115 C115 111.1(3)
C121 O121 C114 116.5(3)
C127 O122 C122 114.3(4)
C128 O123 C123 113.7(4)
C121 O125 C125 114.2(3)
C126 O126 C129 111.8(4)
C131 O131 C124 118.9(3)
C132 O132 C137 113.9(4)
C138 O133 C133 115.4(4)
C131 O135 C135 114.6(3)
C141 O141 C134 113.3(3)
C147 O142 C142 113.2(4)
C148 O143 C143 114.1(4)
C141 O145 C145 111.5(3)
C151 O151 C144 116.9(3)
C152 O152 C157 114.3(4)
C158 O153 C153 114.4(4)
C151 O155 C155 114.3(3)
C156 O156 C159 111.8(4)
O101 C101 O105 111.6(3)
O101 C101 C102 108.9(4)
O105 C101 C102 107.7(4)
O101 C101 H101 109.5
O105 C101 H101 109.5
C102 C101 H101 109.5
O102 C102 C103 107.7(4)
O102 C102 C101 113.0(4)
C103 C102 C101 110.4(4)
O102 C102 H102 108.5
C103 C102 H102 108.5
C101 C102 H102 108.5
O103 C103 C102 111.2(4)
O103 C103 C104 105.6(4)
C102 C103 C104 111.3(4)
O103 C103 H103 109.6
C102 C103 H103 109.5
C104 C103 H103 109.5
O111 C104 C103 105.5(4)
O111 C104 C105 112.4(3)
C103 C104 C105 112.5(4)
O111 C104 H104 108.7
C103 C104 H104 108.7
C105 C104 H104 108.7
O105 C105 C104 108.6(3)
O105 C105 C106 100.2(3)
C104 C105 C106 115.6(4)
O105 C105 H105 110.6
C104 C105 H105 110.6
C106 C105 H105 110.6
C105 C106 S101 121.2(3)
C105 C106 H10A 107.0
S101 C106 H10A 107.0
C105 C106 H10B 107.0
S101 C106 H10B 107.0
H10A C106 H10B 106.8
O102 C107 H10C 109.5
O102 C107 H10D 109.4
H10C C107 H10D 109.5
O102 C107 H10E 109.5
H10C C107 H10E 109.5
H10D C107 H10E 109.5
O103 C108 H10F 109.5
O103 C108 H10G 109.5
H10F C108 H10G 109.5
O103 C108 H10H 109.5
H10F C108 H10H 109.5
H10G C108 H10H 109.5
O111 C111 O115 110.5(4)
O111 C111 C112 112.0(4)
O115 C111 C112 109.4(3)
O111 C111 H111 108.3
O115 C111 H111 108.3
C112 C111 H111 108.3
O112 C112 C113 107.1(4)
O112 C112 C111 112.6(4)
C113 C112 C111 113.8(4)
O112 C112 H112 107.7
C113 C112 H112 107.7
C111 C112 H112 107.7
O113 C113 C112 108.5(4)
O113 C113 C114 110.0(3)
C112 C113 C114 111.6(4)
O113 C113 H113 108.9
C112 C113 H113 108.9
C114 C113 H113 108.9
O121 C114 C115 112.2(4)
O121 C114 C113 106.6(3)
C115 C114 C113 107.1(3)
O121 C114 H114 110.3
C115 C114 H114 110.3
C113 C114 H114 110.3
O115 C115 C116 104.5(3)
O115 C115 C114 107.2(3)
C116 C115 C114 118.3(3)
O115 C115 H115 108.8
C116 C115 H115 108.8
C114 C115 H115 108.8
C115 C116 S101 111.6(3)
C115 C116 H11A 109.3
S101 C116 H11A 109.3
C115 C116 H11B 109.3
S101 C116 H11B 109.3
H11A C116 H11B 107.9
O112 C117 H11C 109.5
O112 C117 H11D 109.4
H11C C117 H11D 109.5
O112 C117 H11E 109.5
H11C C117 H11E 109.5
H11D C117 H11E 109.5
O113 C118 H11F 109.5
O113 C118 H11G 109.5
H11F C118 H11G 109.5
O113 C118 H11H 109.5
H11F C118 H11H 109.5
H11G C118 H11H 109.5
O121 C121 O125 111.8(3)
O121 C121 C122 109.8(4)
O125 C121 C122 108.1(4)
O121 C121 H121 109.0
O125 C121 H121 109.0
C122 C121 H121 109.0
O122 C122 C123 106.1(4)
O122 C122 C121 113.1(4)
C123 C122 C121 110.3(4)
O122 C122 H122 109.1
C123 C122 H122 109.1
C121 C122 H122 109.1
O123 C123 C124 108.1(4)
O123 C123 C122 109.7(4)
C124 C123 C122 113.7(4)
O123 C123 H123 108.4
C124 C123 H123 108.4
C122 C123 H123 108.4
O131 C124 C123 105.6(3)
O131 C124 C125 110.2(3)
C123 C124 C125 112.9(4)
O131 C124 H124 109.3
C123 C124 H124 109.3
C125 C124 H124 109.4
O125 C125 C126 105.8(4)
O125 C125 C124 111.5(4)
C126 C125 C124 112.6(4)
O125 C125 H125 109.0
C126 C125 H125 109.0
C124 C125 H125 109.0
O126 C126 C125 108.4(4)
O126 C126 H12A 110.0
C125 C126 H12A 110.0
O126 C126 H12B 110.0
C125 C126 H12B 110.0
H12A C126 H12B 108.4
O122 C127 H12C 109.5
O122 C127 H12D 109.5
H12C C127 H12D 109.5
O122 C127 H12E 109.5
H12C C127 H12E 109.5
H12D C127 H12E 109.5
O123 C128 H12F 109.5
O123 C128 H12G 109.5
H12F C128 H12G 109.5
O123 C128 H12H 109.5
H12F C128 H12H 109.5
H12G C128 H12H 109.5
O126 C129 H12I 109.5
O126 C129 H12J 109.5
H12I C129 H12J 109.5
O126 C129 H12K 109.5
H12I C129 H12K 109.5
H12J C129 H12K 109.5
O131 C131 O135 111.7(3)
O131 C131 C132 109.5(4)
O135 C131 C132 107.7(4)
O131 C131 H131 109.3
O135 C131 H131 109.3
C132 C131 H131 109.3
O132 C132 C133 106.4(4)
O132 C132 C131 112.3(4)
C133 C132 C131 110.8(3)
O132 C132 H132 109.1
C133 C132 H132 109.1
C131 C132 H132 109.1
O133 C133 C132 111.0(3)
O133 C133 C134 105.1(3)
C132 C133 C134 112.6(4)
O133 C133 H133 109.3
C132 C133 H133 109.4
C134 C133 H133 109.4
O141 C134 C133 104.6(3)
O141 C134 C135 111.6(3)
C133 C134 C135 113.5(4)
O141 C134 H134 109.0
C133 C134 H134 109.0
C135 C134 H134 109.0
O135 C135 C134 108.5(3)
O135 C135 C136 101.6(3)
C134 C135 C136 116.0(4)
O135 C135 H135 110.1
C134 C135 H135 110.1
C136 C135 H135 110.1
C135 C136 S102 120.0(3)
C135 C136 H13A 107.3
S102 C136 H13A 107.3
C135 C136 H13B 107.3
S102 C136 H13B 107.3
H13A C136 H13B 106.9
O132 C137 H13C 109.5
O132 C137 H13D 109.5
H13C C137 H13D 109.5
O132 C137 H13E 109.5
H13C C137 H13E 109.5
H13D C137 H13E 109.5
O133 C138 H13F 109.5
O133 C138 H13G 109.5
H13F C138 H13G 109.5
O133 C138 H13H 109.4
H13F C138 H13H 109.5
H13G C138 H13H 109.5
O141 C141 O145 110.3(4)
O141 C141 C142 111.1(4)
O145 C141 C142 108.8(3)
O141 C141 H141 108.9
O145 C141 H141 108.8
C142 C141 H141 108.9
O142 C142 C143 107.0(4)
O142 C142 C141 113.6(4)
C143 C142 C141 113.9(4)
O142 C142 H142 107.3
C143 C142 H142 107.4
C141 C142 H142 107.3
O143 C143 C144 109.3(4)
O143 C143 C142 108.6(4)
C144 C143 C142 112.4(4)
O143 C143 H143 108.8
C144 C143 H143 108.8
C142 C143 H143 108.8
O151 C144 C145 113.9(4)
O151 C144 C143 107.4(4)
C145 C144 C143 106.4(3)
O151 C144 H144 109.7
C145 C144 H144 109.7
C143 C144 H144 109.7
O145 C145 C146 105.4(4)
O145 C145 C144 105.9(3)
C146 C145 C144 118.2(4)
O145 C145 H145 109.0
C146 C145 H145 109.0
C144 C145 H145 109.0
C145 C146 S102 112.7(3)
C145 C146 H14A 109.1
S102 C146 H14A 109.1
C145 C146 H14B 109.1
S102 C146 H14B 109.1
H14A C146 H14B 107.8
O142 C147 H14C 109.5
O142 C147 H14D 109.5
H14C C147 H14D 109.5
O142 C147 H14E 109.5
H14C C147 H14E 109.5
H14D C147 H14E 109.5
O143 C148 H14F 109.5
O143 C148 H14G 109.5
H14F C148 H14G 109.5
O143 C148 H14H 109.5
H14F C148 H14H 109.5
H14G C148 H14H 109.5
O151 C151 O155 111.9(3)
O151 C151 C152 110.6(4)
O155 C151 C152 108.4(4)
O151 C151 H151 108.6
O155 C151 H151 108.6
C152 C151 H151 108.6
O152 C152 C153 106.7(4)
O152 C152 C151 114.1(4)
C153 C152 C151 111.2(4)
O152 C152 H152 108.2
C153 C152 H152 108.2
C151 C152 H152 108.2
O153 C153 C152 110.0(4)
O153 C153 C154 107.3(4)
C152 C153 C154 113.4(4)
O153 C153 H153 108.6
C152 C153 H153 108.7
C154 C153 H153 108.6
O101 C154 C153 104.6(3)
O101 C154 C155 110.3(4)
C153 C154 C155 113.0(4)
O101 C154 H154 109.6
C153 C154 H154 109.6
C155 C154 H154 109.6
O155 C155 C156 105.4(4)
O155 C155 C154 111.8(4)
C156 C155 C154 113.0(4)
O155 C155 H155 108.9
C156 C155 H155 108.8
C154 C155 H155 108.8
O156 C156 C155 107.4(4)
O156 C156 H15A 110.3
C155 C156 H15A 110.2
O156 C156 H15B 110.2
C155 C156 H15B 110.2
H15A C156 H15B 108.5
O152 C157 H15C 109.5
O152 C157 H15D 109.5
H15C C157 H15D 109.5
O152 C157 H15E 109.5
H15C C157 H15E 109.5
H15D C157 H15E 109.5
O153 C158 H15F 109.5
O153 C158 H15G 109.5
H15F C158 H15G 109.5
O153 C158 H15H 109.5
H15F C158 H15H 109.5
H15G C158 H15H 109.5
O156 C159 H15I 109.5
O156 C159 H15J 109.5
H15I C159 H15J 109.5
O156 C159 H15K 109.5
H15I C159 H15K 109.5
H15J C159 H15K 109.5

loop_
_geom_bond_atom_site_label_1
_geom_bond_atom_site_label_2
_geom_bond_distance
O201 C202 1.228(11)
O201 Ag1 2.367(7)
C201 C202 1.583(15)
C201 H20A 0.9600
C201 H20B 0.9600
C201 H20C 0.9600
C202 C203 1.047(17)
C203 C204 1.587(14)
C203 H20D 0.9700
C203 H20E 0.9700
C204 H20F 0.9600
C204 H20G 0.9600
C204 H20H 0.9600
O301 C302 1.151(8)
O301 Ag2 2.442(5)
C301 C302 1.596(12)
C301 H30A 0.9600
C301 H30B 0.9600
C301 H30C 0.9600
C302 C303 1.506(9)
C303 C304 1.457(10)
C303 H30D 0.9700
C303 H30E 0.9700
C304 H30F 0.9600
C304 H30G 0.9600
C304 H30H 0.9600
O401 H40E 1.1264
O401 H40F 0.9405
O402 H40A 0.9531
O402 H40B 1.0231
O403 H40C 0.8764
O403 H40D 0.9639
B1 F3 1.375(7)
B1 F4 1.380(6)
B1 F2 1.396(6)
B1 F1 1.387(7)
B2 F6 1.369(7)
B2 F8 1.369(7)
B2 F5 1.382(7)
B2 F7 1.395(8)
Ag1 S2 2.4709(12)
Ag1 S1 2.4846(12)
S1 C16 1.820(5)
S1 C6 1.833(4)
S2 C46 1.823(5)
S2 C36 1.824(5)
O1 C1 1.407(6)
O1 C54 1.431(6)
O2 C2 1.426(6)
O2 C7 1.441(6)
O3 C3 1.427(6)
O3 C8 1.417(7)
O5 C1 1.433(6)
O5 C5 1.449(5)
O11 C11 1.403(5)
O11 C4 1.435(5)
O12 C17 1.422(8)
O12 C12 1.414(6)
O13 C13 1.418(5)
O13 C18 1.419(7)
O15 C11 1.418(6)
O15 C15 1.444(5)
O21 C21 1.404(5)
O21 C14 1.437(5)
O22 C27 1.409(7)
O22 C22 1.419(6)
O23 C28 1.418(6)
O23 C23 1.425(5)
O25 C21 1.419(6)
O25 C25 1.444(6)
O26 C29 1.405(7)
O26 C26 1.433(6)
O31 C31 1.403(6)
O31 C24 1.438(5)
O32 C37 1.401(6)
O32 C32 1.433(6)
O33 C38 1.405(6)
O33 C33 1.429(5)
O35 C31 1.415(6)
O35 C35 1.463(5)
O41 C41 1.406(5)
O41 C34 1.446(5)
O42 C47 1.429(6)
O42 C42 1.420(6)
O43 C48 1.399(6)
O43 C43 1.428(6)
O45 C41 1.424(5)
O45 C45 1.429(5)
O51 C51 1.392(5)
O51 C44 1.437(5)
O52 C57 1.410(6)
O52 C52 1.414(6)
O53 C53 1.441(6)
O53 C58 1.426(7)
O55 C51 1.420(5)
O55 C55 1.442(5)
O56 C59 1.408(6)
O56 C56 1.428(6)
C1 C2 1.520(7)
C1 H1 0.9800
C2 C3 1.511(6)
C2 H2 0.9800
C3 C4 1.531(7)
C3 H3 0.9800
C4 C5 1.541(6)
C4 H4 0.9800
C5 C6 1.548(6)
C5 H5 0.9800
C6 H6A 0.9700
C6 H6B 0.9700
C7 H7A 0.9600
C7 H7B 0.9600
C7 H7C 0.9600
C8 H8A 0.9600
C8 H8B 0.9600
C8 H8C 0.9600
C11 C12 1.513(7)
C11 H11 0.9800
C12 C13 1.525(7)
C12 H12 0.9800
C13 C14 1.524(6)
C13 H13 0.9800
C14 C15 1.527(6)
C14 H14 0.9800
C15 C16 1.511(6)
C15 H15 0.9800
C16 H16A 0.9700
C16 H16B 0.9700
C17 H17A 0.9600
C17 H17B 0.9600
C17 H17C 0.9600
C18 H18A 0.9600
C18 H18B 0.9600
C18 H18C 0.9600
C21 C22 1.537(7)
C21 H21 0.9800
C22 C23 1.513(6)
C22 H22 0.9800
C23 C24 1.532(7)
C23 H23 0.9800
C24 C25 1.529(6)
C24 H24 0.9800
C25 C26 1.516(7)
C25 H25 0.9800
C26 H26A 0.9700
C26 H26B 0.9700
C27 H27A 0.9600
C27 H27B 0.9600
C27 H27C 0.9600
C28 H28A 0.9600
C28 H28B 0.9600
C28 H28C 0.9600
C29 H29A 0.9600
C29 H29B 0.9600
C29 H29C 0.9600
C31 C32 1.539(7)
C31 H31 0.9800
C32 C33 1.516(6)
C32 H32 0.9800
C33 C34 1.522(6)
C33 H33 0.9800
C34 C35 1.542(6)
C34 H34 0.9800
C35 C36 1.544(6)
C35 H35 0.9800
C36 H36A 0.9700
C36 H36B 0.9700
C37 H37A 0.9600
C37 H37B 0.9600
C37 H37C 0.9600
C38 H38A 0.9600
C38 H38B 0.9600
C38 H38C 0.9600
C41 C42 1.526(6)
C41 H41 0.9800
C42 C43 1.522(6)
C42 H42 0.9800
C43 C44 1.525(6)
C43 H43 0.9800
C44 C45 1.532(6)
C44 H44 0.9800
C45 C46 1.510(6)
C45 H45 0.9800
C46 H46A 0.9700
C46 H46B 0.9700
C47 H47A 0.9600
C47 H47B 0.9600
C47 H47C 0.9600
C48 H48A 0.9600
C48 H48B 0.9600
C48 H48C 0.9600
C51 C52 1.546(6)
C51 H51 0.9800
C52 C53 1.501(7)
C52 H52 0.9800
C53 C54 1.517(7)
C53 H53 0.9800
C54 C55 1.535(6)
C54 H54 0.9800
C55 C56 1.517(6)
C55 H55 0.9800
C56 H56A 0.9700
C56 H56B 0.9700
C57 H57A 0.9600
C57 H57B 0.9600
C57 H57C 0.9600
C58 H58A 0.9600
C58 H58B 0.9600
C58 H58C 0.9600
C59 H59A 0.9600
C59 H59B 0.9600
C59 H59C 0.9600
Ag2 S102 2.4740(12)
Ag2 S101 2.4862(12)
S101 C106 1.827(4)
S101 C116 1.821(5)
S102 C136 1.827(4)
S102 C146 1.821(4)
O101 C101 1.403(5)
O101 C154 1.437(5)
O102 C107 1.414(7)
O102 C102 1.423(6)
O103 C103 1.422(6)
O103 C108 1.431(7)
O105 C101 1.433(5)
O105 C105 1.448(5)
O111 C111 1.398(5)
O111 C104 1.433(5)
O112 C117 1.428(6)
O112 C112 1.419(6)
O113 C118 1.413(7)
O113 C113 1.417(5)
O115 C111 1.411(5)
O115 C115 1.446(5)
O121 C121 1.419(5)
O121 C114 1.431(5)
O122 C127 1.423(6)
O122 C122 1.431(6)
O123 C128 1.431(6)
O123 C123 1.434(5)
O125 C121 1.415(6)
O125 C125 1.437(5)
O126 C126 1.432(5)
O126 C129 1.423(6)
O131 C131 1.400(5)
O131 C124 1.446(5)
O132 C132 1.422(5)
O132 C137 1.423(6)
O133 C138 1.428(7)
O133 C133 1.424(5)
O135 C131 1.419(5)
O135 C135 1.443(5)
O141 C141 1.403(5)
O141 C134 1.453(5)
O142 C147 1.425(6)
O142 C142 1.406(6)
O143 C148 1.421(7)
O143 C143 1.424(5)
O145 C141 1.414(5)
O145 C145 1.438(5)
O151 C151 1.409(5)
O151 C144 1.428(5)
O152 C152 1.416(6)
O152 C157 1.431(6)
O153 C158 1.417(7)
O153 C153 1.429(5)
O155 C151 1.408(5)
O155 C155 1.441(6)
O156 C156 1.426(6)
O156 C159 1.431(6)
C101 C102 1.518(7)
C101 H101 0.9800
C102 C103 1.502(7)
C102 H102 0.9800
C103 C104 1.541(6)
C103 H103 0.9800
C104 C105 1.544(6)
C104 H104 0.9800
C105 C106 1.560(6)
C105 H105 0.9800
C106 H10A 0.9700
C106 H10B 0.9700
C107 H10C 0.9600
C107 H10D 0.9600
C107 H10E 0.9600
C108 H10F 0.9600
C108 H10G 0.9600
C108 H10H 0.9600
C111 C112 1.538(7)
C111 H111 0.9800
C112 C113 1.528(6)
C112 H112 0.9800
C113 C114 1.529(6)
C113 H113 0.9800
C114 C115 1.526(6)
C114 H114 0.9800
C115 C116 1.515(6)
C115 H115 0.9800
C116 H11A 0.9700
C116 H11B 0.9700
C117 H11C 0.9600
C117 H11D 0.9600
C117 H11E 0.9600
C118 H11F 0.9600
C118 H11G 0.9600
C118 H11H 0.9600
C121 C122 1.530(6)
C121 H121 0.9800
C122 C123 1.511(6)
C122 H122 0.9800
C123 C124 1.510(6)
C123 H123 0.9800
C124 C125 1.531(6)
C124 H124 0.9800
C125 C126 1.512(7)
C125 H125 0.9800
C126 H12A 0.9700
C126 H12B 0.9700
C127 H12C 0.9600
C127 H12D 0.9600
C127 H12E 0.9600
C128 H12F 0.9600
C128 H12G 0.9600
C128 H12H 0.9600
C129 H12I 0.9600
C129 H12J 0.9600
C129 H12K 0.9600
C131 C132 1.526(6)
C131 H131 0.9800
C132 C133 1.520(6)
C132 H132 0.9800
C133 C134 1.527(6)
C133 H133 0.9800
C134 C135 1.527(6)
C134 H134 0.9800
C135 C136 1.560(6)
C135 H135 0.9800
C136 H13A 0.9700
C136 H13B 0.9700
C137 H13C 0.9600
C137 H13D 0.9600
C137 H13E 0.9600
C138 H13F 0.9600
C138 H13G 0.9600
C138 H13H 0.9600
C141 C142 1.547(7)
C141 H141 0.9800
C142 C143 1.521(6)
C142 H142 0.9800
C143 C144 1.534(7)
C143 H143 0.9800
C144 C145 1.529(6)
C144 H144 0.9800
C145 C146 1.520(6)
C145 H145 0.9800
C146 H14A 0.9700
C146 H14B 0.9700
C147 H14C 0.9600
C147 H14D 0.9600
C147 H14E 0.9600
C148 H14F 0.9600
C148 H14G 0.9600
C148 H14H 0.9600
C151 C152 1.515(6)
C151 H151 0.9800
C152 C153 1.520(6)
C152 H152 0.9800
C153 C154 1.522(6)
C153 H153 0.9800
C154 C155 1.534(6)
C154 H154 0.9800
C155 C156 1.521(7)
C155 H155 0.9800
C156 H15A 0.9700
C156 H15B 0.9700
C157 H15C 0.9600
C157 H15D 0.9600
C157 H15E 0.9600
C158 H15F 0.9600
C158 H15G 0.9600
C158 H15H 0.9600
C159 H15I 0.9600
C159 H15J 0.9600
C159 H15K 0.9600

loop_
_geom_torsion_atom_site_label_1
_geom_torsion_atom_site_label_2
_geom_torsion_atom_site_label_3
_geom_torsion_atom_site_label_4
_geom_torsion
Ag1 O201 C202 C203 -2(3)
Ag1 O201 C202 C201 -154.4(11)
O201 C202 C203 C204 114.4(16)
C201 C202 C203 C204 -92.8(17)
Ag2 O301 C302 C303 -169.3(12)
Ag2 O301 C302 C301 0(2)
O301 C302 C303 C304 -20.7(13)
C301 C302 C303 C304 168.5(8)
C202 O201 Ag1 S2 -96.0(16)
C202 O201 Ag1 S1 96.5(16)
O201 Ag1 S1 C16 -77.0(3)
S2 Ag1 S1 C16 119.67(16)
O201 Ag1 S1 C6 42.4(3)
S2 Ag1 S1 C6 -120.97(17)
O201 Ag1 S2 C46 -43.2(3)
S1 Ag1 S2 C46 119.37(15)
O201 Ag1 S2 C36 76.6(3)
S1 Ag1 S2 C36 -120.84(18)
C54 O1 C1 O5 99.4(4)
C54 O1 C1 C2 -140.7(4)
C5 O5 C1 O1 54.8(5)
C5 O5 C1 C2 -66.0(4)
C7 O2 C2 C3 -170.0(4)
C7 O2 C2 C1 67.9(5)
O1 C1 C2 O2 52.9(5)
O5 C1 C2 O2 174.8(3)
O1 C1 C2 C3 -66.6(5)
O5 C1 C2 C3 55.2(5)
C8 O3 C3 C2 -125.5(5)
C8 O3 C3 C4 111.6(5)
O2 C2 C3 O3 66.6(5)
C1 C2 C3 O3 -169.7(4)
O2 C2 C3 C4 -173.0(4)
C1 C2 C3 C4 -49.3(5)
C11 O11 C4 C3 138.8(4)
C11 O11 C4 C5 -99.6(4)
O3 C3 C4 O11 -66.8(4)
C2 C3 C4 O11 172.8(4)
O3 C3 C4 C5 169.6(4)
C2 C3 C4 C5 49.2(5)
C1 O5 C5 C4 64.8(4)
C1 O5 C5 C6 -172.1(3)
O11 C4 C5 O5 -171.4(3)
C3 C4 C5 O5 -53.8(5)
O11 C4 C5 C6 76.3(5)
C3 C4 C5 C6 -166.2(4)
O5 C5 C6 S1 129.0(3)
C4 C5 C6 S1 -115.4(4)
C16 S1 C6 C5 94.2(4)
Ag1 S1 C6 C5 -26.1(4)
C4 O11 C11 O15 72.8(4)
C4 O11 C11 C12 -164.5(4)
C15 O15 C11 O11 60.7(4)
C15 O15 C11 C12 -63.4(4)
C17 O12 C12 C11 76.6(6)
C17 O12 C12 C13 -158.2(5)
O11 C11 C12 O12 49.5(5)
O15 C11 C12 O12 172.5(4)
O11 C11 C12 C13 -72.5(5)
O15 C11 C12 C13 50.6(5)
C18 O13 C13 C12 -114.9(5)
C18 O13 C13 C14 122.9(4)
O12 C12 C13 O13 68.7(5)
C11 C12 C13 O13 -166.4(4)
O12 C12 C13 C14 -170.7(4)
C11 C12 C13 C14 -45.8(5)
C21 O21 C14 C15 -108.4(4)
C21 O21 C14 C13 134.3(4)
O13 C13 C14 O21 -69.9(4)
C12 C13 C14 O21 169.8(4)
O13 C13 C14 C15 170.8(4)
C12 C13 C14 C15 50.5(5)
C11 O15 C15 C16 -163.5(3)
C11 O15 C15 C14 70.3(4)
O21 C14 C15 O15 -178.1(3)
C13 C14 C15 O15 -61.7(4)
O21 C14 C15 C16 63.4(5)
C13 C14 C15 C16 179.7(4)
O15 C15 C16 S1 81.4(4)
C14 C15 C16 S1 -158.6(3)
C6 S1 C16 C15 -46.2(4)
Ag1 S1 C16 C15 79.8(3)
C14 O21 C21 O25 101.4(4)
C14 O21 C21 C22 -139.7(4)
C25 O25 C21 O21 56.9(5)
C25 O25 C21 C22 -62.0(5)
C27 O22 C22 C23 -169.8(5)
C27 O22 C22 C21 69.7(6)
O21 C21 C22 O22 59.2(5)
O25 C21 C22 O22 -179.5(3)
O21 C21 C22 C23 -60.3(5)
O25 C21 C22 C23 60.9(5)
C28 O23 C23 C22 -119.4(5)
C28 O23 C23 C24 118.6(5)
O22 C22 C23 O23 59.8(5)
C21 C22 C23 O23 -177.3(4)
O22 C22 C23 C24 -179.3(3)
C21 C22 C23 C24 -56.4(5)
C31 O31 C24 C25 -98.2(4)
C31 O31 C24 C23 141.1(4)
O23 C23 C24 O31 -68.0(4)
C22 C23 C24 O31 170.6(3)
O23 C23 C24 C25 171.4(4)
C22 C23 C24 C25 50.0(5)
C21 O25 C25 C26 -178.9(4)
C21 O25 C25 C24 56.2(5)
O31 C24 C25 O25 -165.7(4)
C23 C24 C25 O25 -47.9(5)
O31 C24 C25 C26 76.0(5)
C23 C24 C25 C26 -166.2(4)
C29 O26 C26 C25 -170.2(5)
O25 C25 C26 O26 81.3(4)
C24 C25 C26 O26 -156.1(4)
C24 O31 C31 O35 96.8(4)
C24 O31 C31 C32 -142.5(4)
C35 O35 C31 O31 55.8(5)
C35 O35 C31 C32 -67.4(4)
C37 O32 C32 C33 -158.9(5)
C37 O32 C32 C31 77.0(6)
O31 C31 C32 O32 47.7(5)
O35 C31 C32 O32 171.2(4)
O31 C31 C32 C33 -72.3(5)
O35 C31 C32 C33 51.3(5)
C38 O33 C33 C32 -92.7(5)
C38 O33 C33 C34 143.6(4)
O32 C32 C33 O33 76.3(5)
C31 C32 C33 O33 -159.3(4)
O32 C32 C33 C34 -165.7(4)
C31 C32 C33 C34 -41.3(6)
C41 O41 C34 C33 134.4(4)
C41 O41 C34 C35 -102.0(4)
O33 C33 C34 O41 -74.2(4)
C32 C33 C34 O41 164.6(4)
O33 C33 C34 C35 162.9(4)
C32 C33 C34 C35 41.7(5)
C31 O35 C35 C36 -170.9(4)
C31 O35 C35 C34 66.4(4)
O41 C34 C35 O35 -167.9(3)
C33 C34 C35 O35 -50.0(5)
O41 C34 C35 C36 79.1(5)
C33 C34 C35 C36 -163.0(4)
O35 C35 C36 S2 128.2(3)
C34 C35 C36 S2 -116.7(4)
C46 S2 C36 C35 92.7(4)
Ag1 S2 C36 C35 -28.0(4)
C34 O41 C41 O45 75.3(4)
C34 O41 C41 C42 -164.3(3)
C45 O45 C41 O41 57.7(4)
C45 O45 C41 C42 -64.8(4)
C47 O42 C42 C43 -166.9(4)
C47 O42 C42 C41 67.1(5)
O41 C41 C42 O42 47.3(5)
O45 C41 C42 O42 169.0(4)
O41 C41 C42 C43 -74.6(5)
O45 C41 C42 C43 47.1(5)
C48 O43 C43 C42 -107.9(5)
C48 O43 C43 C44 128.3(4)
O42 C42 C43 O43 72.6(4)
C41 C42 C43 O43 -161.8(4)
O42 C42 C43 C44 -167.2(4)
C41 C42 C43 C44 -41.6(5)
C51 O51 C44 C45 -109.5(4)
C51 O51 C44 C43 132.3(4)
O43 C43 C44 O51 -70.2(4)
C42 C43 C44 O51 168.4(4)
O43 C43 C44 C45 169.0(4)
C42 C43 C44 C45 47.6(5)
C41 O45 C45 C46 -161.1(3)
C41 O45 C45 C44 73.3(4)
O51 C44 C45 O45 -177.7(3)
C43 C44 C45 O45 -61.0(4)
O51 C44 C45 C46 65.0(5)
C43 C44 C45 C46 -178.3(4)
O45 C45 C46 S2 83.2(4)
C44 C45 C46 S2 -158.7(3)
C36 S2 C46 C45 -46.1(4)
Ag1 S2 C46 C45 80.5(3)
C44 O51 C51 O55 96.8(4)
C44 O51 C51 C52 -143.0(4)
C55 O55 C51 O51 57.1(5)
C55 O55 C51 C52 -63.9(4)
C57 O52 C52 C53 -163.9(4)
C57 O52 C52 C51 74.1(5)
O51 C51 C52 O52 57.9(5)
O55 C51 C52 O52 -179.0(4)
O51 C51 C52 C53 -63.4(5)
O55 C51 C52 C53 59.7(5)
C58 O53 C53 C52 -109.0(5)
C58 O53 C53 C54 129.5(5)
O52 C52 C53 O53 63.0(5)
C51 C52 C53 O53 -172.9(4)
O52 C52 C53 C54 -178.0(4)
C51 C52 C53 C54 -53.8(5)
C1 O1 C54 C53 138.3(4)
C1 O1 C54 C55 -101.3(4)
O53 C53 C54 O1 -71.2(4)
C52 C53 C54 O1 168.8(4)
O53 C53 C54 C55 169.3(4)
C52 C53 C54 C55 49.3(5)
C51 O55 C55 C56 -177.0(3)
C51 O55 C55 C54 59.6(5)
O1 C54 C55 O55 -166.9(3)
C53 C54 C55 O55 -50.0(5)
O1 C54 C55 C56 74.9(5)
C53 C54 C55 C56 -168.2(4)
C59 O56 C56 C55 -178.6(4)
O55 C55 C56 O56 78.4(4)
C54 C55 C56 O56 -160.4(4)
C302 O301 Ag2 S102 -82.4(16)
C302 O301 Ag2 S101 106.5(16)
O301 Ag2 S101 C106 56.1(3)
S102 Ag2 S101 C106 -110.78(18)
O301 Ag2 S101 C116 -62.0(2)
S102 Ag2 S101 C116 131.06(15)
O301 Ag2 S102 C136 68.6(3)
S101 Ag2 S102 C136 -124.71(18)
O301 Ag2 S102 C146 -49.5(3)
S101 Ag2 S102 C146 117.26(16)
C154 O101 C101 O105 95.1(4)
C154 O101 C101 C102 -146.1(4)
C105 O105 C101 O101 55.3(5)
C105 O105 C101 C102 -64.2(5)
C107 O102 C102 C103 -157.9(5)
C107 O102 C102 C101 79.9(5)
O101 C101 C102 O102 59.1(5)
O105 C101 C102 O102 -179.6(4)
O101 C101 C102 C103 -61.6(5)
O105 C101 C102 C103 59.6(5)
C108 O103 C103 C102 -102.8(5)
C108 O103 C103 C104 136.3(4)
O102 C102 C103 O103 64.7(5)
C101 C102 C103 O103 -171.5(4)
O102 C102 C103 C104 -177.9(4)
C101 C102 C103 C104 -54.0(5)
C111 O111 C104 C103 130.8(4)
C111 O111 C104 C105 -106.1(4)
O103 C103 C104 O111 -67.5(4)
C102 C103 C104 O111 171.7(4)
O103 C103 C104 C105 169.5(4)
C102 C103 C104 C105 48.7(5)
C101 O105 C105 C104 58.2(5)
C101 O105 C105 C106 179.8(3)
O111 C104 C105 O105 -167.1(3)
C103 C104 C105 O105 -48.1(5)
O111 C104 C105 C106 81.2(5)
C103 C104 C105 C106 -159.8(4)
O105 C105 C106 S101 129.1(3)
C104 C105 C106 S101 -114.4(4)
C116 S101 C106 C105 94.9(4)
Ag2 S101 C106 C105 -24.5(4)
C104 O111 C111 O115 72.8(4)
C104 O111 C111 C112 -164.9(3)
C115 O115 C111 O111 61.9(4)
C115 O115 C111 C112 -61.9(4)
C117 O112 C112 C113 -160.9(4)
C117 O112 C112 C111 73.3(5)
O111 C111 C112 O112 46.8(5)
O115 C111 C112 O112 169.7(3)
O111 C111 C112 C113 -75.3(5)
O115 C111 C112 C113 47.6(5)
C118 O113 C113 C112 -115.3(5)
C118 O113 C113 C114 122.3(5)
O112 C112 C113 O113 69.1(4)
C111 C112 C113 O113 -165.8(4)
O112 C112 C113 C114 -169.6(4)
C111 C112 C113 C114 -44.5(5)
C121 O121 C114 C115 -102.8(4)
C121 O121 C114 C113 140.3(4)
O113 C113 C114 O121 -67.2(4)
C112 C113 C114 O121 172.3(3)
O113 C113 C114 C115 172.5(4)
C112 C113 C114 C115 52.0(5)
C111 O115 C115 C116 -161.1(3)
C111 O115 C115 C114 72.6(4)
O121 C114 C115 O115 178.6(3)
C113 C114 C115 O115 -64.8(4)
O121 C114 C115 C116 61.0(5)
C113 C114 C115 C116 177.6(4)
O115 C115 C116 S101 85.2(4)
C114 C115 C116 S101 -155.8(3)
C106 S101 C116 C115 -50.9(4)
Ag2 S101 C116 C115 74.7(3)
C114 O121 C121 O125 100.5(4)
C114 O121 C121 C122 -139.5(4)
C125 O125 C121 O121 56.0(5)
C125 O125 C121 C122 -65.1(4)
C127 O122 C122 C123 -168.3(4)
C127 O122 C122 C121 70.6(5)
O121 C121 C122 O122 55.0(5)
O125 C121 C122 O122 177.3(3)
O121 C121 C122 C123 -63.7(5)
O125 C121 C122 C123 58.6(5)
C128 O123 C123 C124 121.5(4)
C128 O123 C123 C122 -114.0(4)
O122 C122 C123 O123 67.0(4)
C121 C122 C123 O123 -170.2(3)
O122 C122 C123 C124 -171.9(3)
C121 C122 C123 C124 -49.0(5)
C131 O131 C124 C123 137.0(4)
C131 O131 C124 C125 -100.8(4)
O123 C123 C124 O131 -75.3(4)
C122 C123 C124 O131 162.6(3)
O123 C123 C124 C125 164.2(3)
C122 C123 C124 C125 42.1(5)
C121 O125 C125 C126 -179.1(3)
C121 O125 C125 C124 58.2(5)
O131 C124 C125 O125 -162.3(3)
C123 C124 C125 O125 -44.4(5)
O131 C124 C125 C126 79.0(5)
C123 C124 C125 C126 -163.1(4)
C129 O126 C126 C125 -173.8(4)
O125 C125 C126 O126 79.0(4)
C124 C125 C126 O126 -159.0(4)
C124 O131 C131 O135 98.8(4)
C124 O131 C131 C132 -142.0(4)
C135 O135 C131 O131 53.3(5)
C135 O135 C131 C132 -67.0(4)
C137 O132 C132 C133 -157.7(4)
C137 O132 C132 C131 80.9(5)
O131 C131 C132 O132 54.6(5)
O135 C131 C132 O132 176.2(3)
O131 C131 C132 C133 -64.3(5)
O135 C131 C132 C133 57.4(4)
C138 O133 C133 C132 -87.0(5)
C138 O133 C133 C134 151.0(4)
O132 C132 C133 O133 72.1(4)
C131 C132 C133 O133 -165.6(4)
O132 C132 C133 C134 -170.4(3)
C131 C132 C133 C134 -48.0(5)
C141 O141 C134 C133 131.3(4)
C141 O141 C134 C135 -105.6(4)
O133 C133 C134 O141 -73.0(4)
C132 C133 C134 O141 166.1(3)
O133 C133 C134 C135 165.1(3)
C132 C133 C134 C135 44.2(5)
C131 O135 C135 C134 61.9(4)
C131 O135 C135 C136 -175.4(3)
O141 C134 C135 O135 -166.0(3)
C133 C134 C135 O135 -48.1(5)
O141 C134 C135 C136 80.5(4)
C133 C134 C135 C136 -161.6(4)
O135 C135 C136 S102 126.6(3)
C134 C135 C136 S102 -116.0(4)
C146 S102 C136 C135 94.4(4)
Ag2 S102 C136 C135 -24.5(4)
C134 O141 C141 O145 75.6(4)
C134 O141 C141 C142 -163.7(3)
C145 O145 C141 O141 59.7(4)
C145 O145 C141 C142 -62.4(4)
C147 O142 C142 C143 -166.6(4)
C147 O142 C142 C141 66.9(5)
O141 C141 C142 O142 46.8(5)
O145 C141 C142 O142 168.4(3)
O141 C141 C142 C143 -76.1(5)
O145 C141 C142 C143 45.5(5)
C148 O143 C143 C144 118.2(5)
C148 O143 C143 C142 -118.9(5)
O142 C142 C143 O143 69.6(5)
C141 C142 C143 O143 -164.0(4)
O142 C142 C143 C144 -169.4(4)
C141 C142 C143 C144 -43.0(5)
C151 O151 C144 C145 -103.5(4)
C151 O151 C144 C143 139.0(4)
O143 C143 C144 O151 -64.9(4)
C142 C143 C144 O151 174.5(3)
O143 C143 C144 C145 172.8(4)
C142 C143 C144 C145 52.2(5)
C141 O145 C145 C146 -159.0(3)
C141 O145 C145 C144 75.0(4)
O151 C144 C145 O145 175.9(3)
C143 C144 C145 O145 -66.0(4)
O151 C144 C145 C146 58.2(5)
C143 C144 C145 C146 176.2(4)
O145 C145 C146 S102 82.7(4)
C144 C145 C146 S102 -159.2(3)
C136 S102 C146 C145 -48.6(4)
Ag2 S102 C146 C145 75.4(3)
C144 O151 C151 O155 100.0(4)
C144 O151 C151 C152 -139.0(4)
C155 O155 C151 O151 57.1(5)
C155 O155 C151 C152 -65.2(4)
C157 O152 C152 C153 -170.6(4)
C157 O152 C152 C151 66.1(5)
O151 C151 C152 O152 56.1(5)
O155 C151 C152 O152 179.2(3)
O151 C151 C152 C153 -64.7(5)
O155 C151 C152 C153 58.4(5)
C158 O153 C153 C152 -103.7(5)
C158 O153 C153 C154 132.4(4)
O152 C152 C153 O153 67.2(4)
C151 C152 C153 O153 -167.8(4)
O152 C152 C153 C154 -172.5(3)
C151 C152 C153 C154 -47.5(5)
C101 O101 C154 C153 142.7(4)
C101 O101 C154 C155 -95.5(4)
O153 C153 C154 O101 -78.3(4)
C152 C153 C154 O101 159.9(3)
O153 C153 C154 C155 161.7(4)
C152 C153 C154 C155 39.9(5)
C151 O155 C155 C156 -179.0(4)
C151 O155 C155 C154 57.9(5)
O101 C154 C155 O155 -159.8(3)
C153 C154 C155 O155 -43.1(5)
O101 C154 C155 C156 81.5(5)
C153 C154 C155 C156 -161.9(4)
C159 O156 C156 C155 -177.6(5)
O155 C155 C156 O156 76.3(5)
C154 C155 C156 O156 -161.3(4)
